data_1531945
loop_
_publ_author_name
'Barnett, Brandon R.'
'Moore, Curtis E.'
'Chandrasekaran, Perumalreddy'
'Sproules, Stephen'
'Rheingold, Arnold L.'
'DeBeer, Serena'
'Figueroa, Joshua S.'

_publ_section_title
;
 Metal-only Lewis pairs between group 10 metals and Tl(i) or Ag(i):
 insights into the electronic consequences of Z-type ligand binding
;
_journal_issue 12
_journal_name_full 'Chem. Sci.'
_journal_page_first 7169
_journal_paper_doi 10.1039/C5SC03104D
_journal_volume 6
_journal_year 2015
_chemical_formula_moiety 'C66 H84 N2 O Pt Tl, C32 H12 B F24'
_chemical_formula_sum 'C98 H96 B F24 N2 O Pt Tl'
_chemical_formula_weight 2184.03
_chemical_name_common '[(Et2O)TlPt(CNArDipp2)2]BArF'
_space_group_crystal_system triclinic
_space_group_IT_number 2
_space_group_name_Hall '-P 1'
_space_group_name_H-M_alt 'P -1'
_symmetry_space_group_name_Hall '-P 1'
_symmetry_space_group_name_H-M 'P -1'
_atom_sites_solution_hydrogens geom
_atom_sites_solution_primary direct
_atom_sites_solution_secondary difmap
_audit_creation_date 2015-07-17
_audit_creation_method
;
Olex2 1.2-beta
(compiled 2015.01.26 svn.r3150 for OlexSys, GUI svn.r4998)
;
_audit_update_record
;
2015-07-22 deposited with the CCDC.
2015-09-17 downloaded from the CCDC.
;
_cell_angle_alpha 99.200(4)
_cell_angle_beta 90.224(4)
_cell_angle_gamma 90.514(4)
_cell_formula_units_Z 4
_cell_length_a 12.7326(12)
_cell_length_b 26.642(3)
_cell_length_c 28.428(3)
_cell_measurement_reflns_used 9972
_cell_measurement_temperature 100
_cell_measurement_theta_max 21.791
_cell_measurement_theta_min 2.208
_cell_volume 9518.8(17)
_computing_cell_refinement 'SAINT v8.27A (Bruker, 2012)'
_computing_data_collection 'APEX2 v2013.6-2 (Bruker, 2013)'
_computing_data_reduction 'SAINT v8.27A (Bruker, 2012)'
_computing_molecular_graphics 'Olex2 (Dolomanov et al., 2009)'
_computing_publication_material 'Olex2 (Dolomanov et al., 2009)'
_computing_structure_refinement 'ShelXL (Sheldrick, 2008)'
_computing_structure_solution 'XT (Sheldrick, 2008)'
_diffrn_ambient_temperature 100
_diffrn_detector 'Bruker APEX-II CCD'
_diffrn_detector_area_resol_mean 7.9
_diffrn_detector_type 'CCD Area Detector'
_diffrn_measured_fraction_theta_full 0.999
_diffrn_measured_fraction_theta_max 0.994
_diffrn_measurement_device 'Kappa Four-Circle Diffractometer'
_diffrn_measurement_device_type 'Bruker X8 APEX II'
_diffrn_measurement_method '\w and \f scans'
_diffrn_radiation_monochromator graphite
_diffrn_radiation_probe x-ray
_diffrn_radiation_type MoK\a
_diffrn_radiation_wavelength 0.71073
_diffrn_reflns_av_R_equivalents 0.0327
_diffrn_reflns_av_unetI/netI 0.0347
_diffrn_reflns_laue_measured_fraction_full 0.999
_diffrn_reflns_laue_measured_fraction_max 0.994
_diffrn_reflns_limit_h_max 13
_diffrn_reflns_limit_h_min -15
_diffrn_reflns_limit_k_max 31
_diffrn_reflns_limit_k_min -32
_diffrn_reflns_limit_l_max 34
_diffrn_reflns_limit_l_min -34
_diffrn_reflns_number 115702
_diffrn_reflns_point_group_measured_fraction_full 0.999
_diffrn_reflns_point_group_measured_fraction_max 0.994
_diffrn_reflns_theta_full 25.000
_diffrn_reflns_theta_max 25.474
_diffrn_reflns_theta_min 1.784
_diffrn_source 'sealed tube'
_diffrn_source_type fine-focus
_exptl_absorpt_coefficient_mu 3.253
_exptl_absorpt_correction_T_max 0.7452
_exptl_absorpt_correction_T_min 0.5523
_exptl_absorpt_correction_type multi-scan
_exptl_absorpt_process_details
'SADABS-2012/1 (Bruker,2012) was used for absorption correction. wR2(int) was 0.0749 before and 0.0418 after correction. The Ratio of minimum to maximum transmission is 0.7411. The \l/2 correction factor is 0.0015.'
_exptl_crystal_colour Yellow
_exptl_crystal_colour_primary yellow
_exptl_crystal_density_diffrn 1.524
_exptl_crystal_description Block
_exptl_crystal_F_000 4344
_exptl_crystal_size_max 0.513
_exptl_crystal_size_mid 0.507
_exptl_crystal_size_min 0.402
_refine_diff_density_max 1.476
_refine_diff_density_min -1.304
_refine_diff_density_rms 0.084
_refine_ls_extinction_method none
_refine_ls_goodness_of_fit_ref 1.010
_refine_ls_hydrogen_treatment constr
_refine_ls_matrix_type full
_refine_ls_number_parameters 2838
_refine_ls_number_reflns 35166
_refine_ls_number_restraints 706
_refine_ls_restrained_S_all 1.055
_refine_ls_R_factor_all 0.0435
_refine_ls_R_factor_gt 0.0305
_refine_ls_shift/su_max 0.003
_refine_ls_shift/su_mean 0.000
_refine_ls_structure_factor_coef Fsqd
_refine_ls_weighting_details 'w=1/[\s^2^(Fo^2^)+(0.0268P)^2^+18.8661P] where P=(Fo^2^+2Fc^2^)/3'
_refine_ls_weighting_scheme calc
_refine_ls_wR_factor_gt 0.0671
_refine_ls_wR_factor_ref 0.0724
_reflns_Friedel_coverage 0.000
_reflns_number_gt 28888
_reflns_number_total 35166
_reflns_threshold_expression 'I > 2\s(I)'
_cod_data_source_file c5sc03104d2.cif
_cod_data_source_block JFig814
_cod_depositor_comments
;
The following automatic conversions were performed:

'_diffrn_radiation_probe' value 'X-ray' changed to 'x-ray' according
to
/usr/data/users/saulius/crontab/automatic-downloads/rss-feeds/RSC/lib/dictionaries/cif_core.dic
dictionary named 'cif_core.dic' version 2.4.2 from 2011-04-26.

'_exptl_crystal_colour_primary' value 'Yellow' changed to 'yellow'
according to
/usr/data/users/saulius/crontab/automatic-downloads/rss-feeds/RSC/lib/dictionaries/cif_core.dic
dictionary named 'cif_core.dic' version 2.4.2 from 2011-04-26.

Automatic conversion script
Id: cif_fix_values 3271 2015-04-21 07:52:19Z andrius 

 Adding full bibliography for 1531937--1531946.cif.
;
_cod_original_cell_volume 9518.9(16)
_cod_database_code 1531945
_shelxl_version_number 2014/6
_shelx_space_group_comment
;
The symmetry employed for this shelxl refinement is uniquely defined
by the following loop, which should always be used as a source of
symmetry information in preference to the above space-group names.
They are only intended as comments.
;
_shelx_estimated_absorpt_t_max 0.355
_shelx_estimated_absorpt_t_min 0.286
_olex2_refinement_description
;
1. Fixed Uiso
 At 1.2 times of:
  All C(H) groups, All C(H,H) groups
 At 1.5 times of:
  All C(H,H,H) groups
2. Restrained distances
 C191-C192
 1.5 with sigma of 0.01
 C196-C195
 1.5 with sigma of 0.01
 C192-C191 = C1B-C1A = C1F-C1E = C190-C189
 1.54 with sigma of 0.02
 O2-C190 = O2A-C1E = O2-C191 = O2A-C1A
 1.4 with sigma of 0.02
 C1H-C1G = C196-C195
 1.54 with sigma of 0.02
 O1-C1G = O1-C195
 1.4 with sigma of 0.02
 C49A-C47 = C49-C47 = C48-C47 = C48A-C47
 1.54 with sigma of 0.02
 C61-C59 = C61A-C59 = C60-C59 = C60A-C59
 1.54 with sigma of 0.02
3. Uiso/Uaniso restraints and constraints
Uanis(Tl2) = Uanis(Tl2A)
Uanis(C191) = Uanis(C1A)
Uanis(C1B) = Uanis(C192)
Uanis(O2) = Uanis(O2A)
Uanis(C1C) = Uanis(C156)
Uanis(C1D) = Uanis(C172)
Uanis(Pt2A) = Uanis(Pt2)
Uanis(C190) = Uanis(C1E)
Uanis(C189) = Uanis(C1F)
Uanis(C195) = Uanis(C1G)
Uanis(C1H) = Uanis(C196)
Uanis(C60) = Uanis(C60A)
Uanis(C61A) = Uanis(C61)
Uanis(C48) = Uanis(C48A)
Uanis(C49A) = Uanis(C49)
4. Rigid body (RIGU) restrains
 F38A, F39, F39A, C147, F37, F37A, F38
 with sigma for 1-2 distances of 0.002 and sigma for 1-3 distances of 0.002
 F25, F27A, C131, F27, F26A, F26, F25A
 with sigma for 1-2 distances of 0.002 and sigma for 1-3 distances of 0.002
 F26, F27, F25, C131, F27A, F25A, F26A
 with sigma for 1-2 distances of 0.002 and sigma for 1-3 distances of 0.002
 F40, F41, C148, F42, F40A, F42A, F41A
 with sigma for 1-2 distances of 0.002 and sigma for 1-3 distances of 0.002
 F43, F45, C156, F44, F44A, F43A, F45A, C1C
 with sigma for 1-2 distances of 0.002 and sigma for 1-3 distances of 0.002
 F37, C147, F39, F39A, F37A, F38A, F38
 with sigma for 1-2 distances of 0.002 and sigma for 1-3 distances of 0.002
 F10, F11, F12, C179, F12A, F10A, F11A
 with sigma for 1-2 distances of 0.002 and sigma for 1-3 distances of 0.002
 C167, F3, F1, F2, C172, F2A, C1D, F1A, F3A
 with sigma for 1-2 distances of 0.002 and sigma for 1-3 distances of 0.002
 C171, F6, F5, F4, F5A, F4A, F6A
 with sigma for 1-2 distances of 0.002 and sigma for 1-3 distances of 0.002
 F14, C180, F15, F13, F14A, F13A, F15A
 with sigma for 1-2 distances of 0.002 and sigma for 1-3 distances of 0.002
 F16, F18, F17, C188, F16A, F18A, F17A
 with sigma for 1-2 distances of 0.002 and sigma for 1-3 distances of 0.002
 F46, F48, C155, F46A, F48A, F47A, F47
 with sigma for 1-2 distances of 0.002 and sigma for 1-3 distances of 0.002
 F21, F20, F19, C187, F19A, F20A, F21A
 with sigma for 1-2 distances of 0.002 and sigma for 1-3 distances of 0.002
 F6A, F6, C171, F4A, F4, F5A, F5
 with sigma for 1-2 distances of 0.002 and sigma for 1-3 distances of 0.002
 C1B, C191, O2, O2A, C1A, C192, C1E, C190, C189, C1F
 with sigma for 1-2 distances of 0.002 and sigma for 1-3 distances of 0.002
 C70, C81, C71, C72, C80, C82, C73, C76, C77, C78, C79, C78A, C77A, C79A, C76A,
  C71A, C72A, C80A, C81A, C82A, C73A, C74A, C75A, C74, C75
 with sigma for 1-2 distances of 0.002 and sigma for 1-3 distances of 0.002
 C61A, C61, C59, C60, C60A
 with sigma for 1-2 distances of 0.002 and sigma for 1-3 distances of 0.002
 C49A, C49, C47, C48, C48A
 with sigma for 1-2 distances of 0.002 and sigma for 1-3 distances of 0.002
5. Others
 Sof(F27A)=Sof(F25A)=Sof(F26A)=1-FVAR(1)
 Sof(F26)=Sof(F27)=Sof(F25)=FVAR(1)
 Sof(F39A)=Sof(F37A)=Sof(F38A)=1-FVAR(2)
 Sof(F37)=Sof(F38)=Sof(F39)=FVAR(2)
 Sof(Tl2A)=Sof(Pt2A)=Sof(O2A)=Sof(C1A)=Sof(H1AA)=Sof(H1AB)=Sof(C1B)=Sof(H1BA)=
 Sof(H1BB)=Sof(H1BC)=Sof(C1E)=Sof(H1EA)=Sof(H1EB)=Sof(C1F)=Sof(H1FA)=Sof(H1FB)=
 Sof(H1FC)=1-FVAR(3)
 Sof(Pt2)=Sof(Tl2)=Sof(C189)=Sof(H18A)=Sof(H18B)=Sof(H18C)=Sof(O2)=Sof(C190)=
 Sof(H19A)=Sof(H19B)=Sof(C191)=Sof(H19C)=Sof(H19D)=Sof(C192)=Sof(H19E)=
 Sof(H19F)=Sof(H19G)=FVAR(3)
 Sof(F5A)=Sof(F4A)=Sof(F6A)=1-FVAR(4)
 Sof(F6)=Sof(F5)=Sof(F4)=FVAR(4)
 Sof(F44A)=Sof(F43A)=Sof(F45A)=Sof(C1C)=1-FVAR(5)
 Sof(F43)=Sof(F45)=Sof(C156)=Sof(F44)=FVAR(5)
 Sof(F12A)=Sof(F10A)=Sof(F11A)=1-FVAR(6)
 Sof(F10)=Sof(F11)=Sof(F12)=FVAR(6)
 Sof(F14A)=Sof(F13A)=Sof(F15A)=1-FVAR(7)
 Sof(F14)=Sof(F15)=Sof(F13)=FVAR(7)
 Sof(F16A)=Sof(F18A)=Sof(F17A)=1-FVAR(8)
 Sof(F16)=Sof(F18)=Sof(F17)=FVAR(8)
 Sof(F19A)=Sof(F20A)=Sof(F21A)=1-FVAR(9)
 Sof(F21)=Sof(F20)=Sof(F19)=FVAR(9)
 Sof(F40A)=Sof(F42A)=Sof(F41A)=1-FVAR(10)
 Sof(F40)=Sof(F41)=Sof(F42)=FVAR(10)
 Sof(F46A)=Sof(F48A)=Sof(F47A)=1-FVAR(11)
 Sof(F46)=Sof(F48)=Sof(F47)=FVAR(11)
 Sof(F2A)=Sof(C1D)=Sof(F3A)=Sof(F1A)=1-FVAR(12)
 Sof(F3)=Sof(F1)=Sof(F2)=Sof(C172)=FVAR(12)
 Sof(C78A)=Sof(H78D)=Sof(H78E)=Sof(H78F)=Sof(C77A)=Sof(H77A)=Sof(C79A)=
 Sof(H79D)=Sof(H79E)=Sof(H79F)=Sof(C76A)=Sof(C71A)=Sof(C72A)=Sof(C73A)=
 Sof(H73A)=Sof(C74A)=Sof(H74A)=Sof(C75A)=Sof(H75A)=Sof(C80A)=Sof(H80A)=
 Sof(C81A)=Sof(H81D)=Sof(H81E)=Sof(H81F)=Sof(C82A)=Sof(H82D)=Sof(H82E)=
 Sof(H82F)=1-FVAR(13)
 Sof(C81)=Sof(H81A)=Sof(H81B)=Sof(H81C)=Sof(C71)=Sof(C72)=Sof(C80)=Sof(H80)=
 Sof(C82)=Sof(H82A)=Sof(H82B)=Sof(H82C)=Sof(C73)=Sof(H73)=Sof(C74)=Sof(H74)=
 Sof(C75)=Sof(H75)=Sof(C76)=Sof(C77)=Sof(H77)=Sof(C78)=Sof(H78A)=Sof(H78B)=
 Sof(H78C)=Sof(C79)=Sof(H79A)=Sof(H79B)=Sof(H79C)=FVAR(13)
 Sof(H92A)=Sof(C94A)=Sof(H94D)=Sof(H94E)=Sof(H94F)=Sof(C93A)=Sof(H93D)=
 Sof(H93E)=Sof(H93F)=1-FVAR(14)
 Sof(H92)=Sof(C93)=Sof(H93A)=Sof(H93B)=Sof(H93C)=Sof(C94)=Sof(H94A)=Sof(H94B)=
 Sof(H94C)=FVAR(14)
 Sof(C1G)=Sof(H1GA)=Sof(H1GB)=Sof(C1H)=Sof(H1HA)=Sof(H1HB)=Sof(H1HC)=1-FVAR(15)
 Sof(C195)=Sof(H19P)=Sof(H19Q)=Sof(C196)=Sof(H19R)=Sof(H19S)=Sof(H19T)=FVAR(15)
 Sof(H59A)=Sof(C60A)=Sof(H60D)=Sof(H60E)=Sof(H60F)=Sof(C61A)=Sof(H61D)=
 Sof(H61E)=Sof(H61F)=1-FVAR(16)
 Sof(H59)=Sof(C60)=Sof(H60A)=Sof(H60B)=Sof(H60C)=Sof(C61)=Sof(H61A)=Sof(H61B)=
 Sof(H61C)=FVAR(16)
 Sof(H47A)=Sof(C49A)=Sof(H49D)=Sof(H49E)=Sof(H49F)=Sof(C48A)=Sof(H48D)=
 Sof(H48E)=Sof(H48F)=1-FVAR(17)
 Sof(H47)=Sof(C49)=Sof(H49A)=Sof(H49B)=Sof(H49C)=Sof(C48)=Sof(H48A)=Sof(H48B)=
 Sof(H48C)=FVAR(17)
6.a Ternary CH refined with riding coordinates:
 C59(H59), C59(H59A), C20(H20), C17(H17), C62(H62), C35(H35), C38(H38),
 C47(H47), C47(H47A), C50(H50), C80(H80), C77(H77), C92(H92), C92(H92A),
 C89(H89), C122(H122), C119(H119), C110(H110), C107(H107), C77A(H77A),
 C80A(H80A)
6.b Secondary CH2 refined with riding coordinates:
 C194(H19N,H19O), C195(H19P,H19Q), C190(H19A,H19B), C191(H19C,H19D), C1A(H1AA,
 H1AB), C1E(H1EA,H1EB), C1G(H1GA,H1GB)
6.c Me refined with riding coordinates:
 C1B(H1BA,H1BB,H1BC)
6.d Aromatic/amide H refined with riding coordinates:
 C26(H26), C134(H134), C130(H130), C144(H144), C142(H142), C146(H146),
 C138(H138), C136(H136), C154(H154), C152(H152), C150(H150), C126(H126),
 C128(H128), C13(H13), C14(H14), C15(H15), C9(H9), C8(H8), C7(H7), C55(H55),
 C56(H56), C57(H57), C31(H31), C32(H32), C33(H33), C27(H27), C25(H25), C45(H45),
  C44(H44), C43(H43), C67(H67), C68(H68), C69(H69), C73(H73), C74(H74),
 C75(H75), C85(H85), C86(H86), C87(H87), C115(H115), C116(H116), C117(H117),
 C97(H97), C98(H98), C99(H99), C105(H105), C104(H104), C103(H103), C178(H178),
 C186(H186), C168(H168), C170(H170), C166(H166), C162(H162), C160(H160),
 C158(H158), C174(H174), C176(H176), C182(H182), C184(H184), C73A(H73A),
 C74A(H74A), C75A(H75A)
6.e Idealised Me refined as rotating group:
 C22(H22A,H22B,H22C), C21(H21A,H21B,H21C), C19(H19H,H19I,H19J), C64(H64A,H64B,
 H64C), C36(H36A,H36B,H36C), C40(H40A,H40B,H40C), C39(H39A,H39B,H39C), C52(H52A,
 H52B,H52C), C51(H51A,H51B,H51C), C81(H81A,H81B,H81C), C91(H91A,H91B,H91C),
 C90(H90A,H90B,H90C), C123(H12A,H12B,H12C), C124(H12D,H12E,H12F), C121(H12G,
 H12H,H12I), C111(H11A,H11B,H11C), C109(H10A,H10B,H10C), C193(H19K,H19L,H19M),
 C189(H18A,H18B,H18C), C60(H60A,H60B,H60C), C61(H61A,H61B,H61C), C63(H63A,H63B,
 H63C), C37(H37A,H37B,H37C), C49(H49A,H49B,H49C), C48(H48A,H48B,H48C), C82(H82A,
 H82B,H82C), C78(H78A,H78B,H78C), C79(H79A,H79B,H79C), C93(H93A,H93B,H93C),
 C94(H94A,H94B,H94C), C120(H12J,H12K,H12L), C112(H11D,H11E,H11F), C108(H10D,
 H10E,H10F), C196(H19R,H19S,H19T), C192(H19E,H19F,H19G), C18(H18D,H18E,H18F),
 C1F(H1FA,H1FB,H1FC), C78A(H78D,H78E,H78F), C79A(H79D,H79E,H79F), C81A(H81D,
 H81E,H81F), C82A(H82D,H82E,H82F), C94A(H94D,H94E,H94F), C93A(H93D,H93E,H93F),
 C1H(H1HA,H1HB,H1HC), C60A(H60D,H60E,H60F), C61A(H61D,H61E,H61F), C49A(H49D,
 H49E,H49F), C48A(H48D,H48E,H48F)
;
_shelx_shelxl_version_number 2014/7
_olex2_submission_special_instructions 'No special instructions were received'

loop_
_space_group_symop_operation_xyz
'x, y, z'
'-x, -y, -z'

loop_
_atom_site_label
_atom_site_type_symbol
_atom_site_fract_x
_atom_site_fract_y
_atom_site_fract_z
_atom_site_U_iso_or_equiv
_atom_site_adp_type
_atom_site_occupancy
_atom_site_site_symmetry_order
_atom_site_calc_flag
_atom_site_refinement_flags_posn
_atom_site_refinement_flags_adp
_atom_site_refinement_flags_occupancy
_atom_site_disorder_assembly
_atom_site_disorder_group
Pt1 Pt 0.84915(2) 0.46579(2) 0.77101(2) 0.02392(4) Uani 1 1 d . . . . .
Pt2 Pt 0.15993(5) 0.98045(2) 0.75869(2) 0.02416(8) Uani 0.860(3) 1 d . . P A 1
Tl1 Tl 0.90178(2) 0.38545(2) 0.70108(2) 0.02880(4) Uani 1 1 d . . . . .
Tl2 Tl 0.13267(6) 1.07219(2) 0.72599(2) 0.03419(11) Uani 0.860(3) 1 d . . P A 1
N1 N 0.2492(2) 1.03558(11) 0.85487(11) 0.0274(7) Uani 1 1 d . . . . .
F34 F 0.2826(2) 0.65910(10) 0.69388(9) 0.0541(7) Uani 1 1 d . . . . .
F37 F 0.8869(3) 0.8433(2) 0.8743(3) 0.0750(17) Uani 0.744(8) 1 d . U P B 1
F35 F 0.41998(19) 0.68483(9) 0.66249(8) 0.0449(6) Uani 1 1 d . . . . .
F36 F 0.4307(2) 0.62834(10) 0.70698(10) 0.0632(8) Uani 1 1 d . . . . .
F33 F 0.3131(3) 0.86064(11) 0.73800(9) 0.0649(9) Uani 1 1 d . . . . .
F32 F 0.4453(3) 0.88243(11) 0.78192(15) 0.0932(12) Uani 1 1 d . . . . .
F31 F 0.2981(3) 0.87506(13) 0.81300(11) 0.0950(13) Uani 1 1 d . . . . .
F46 F 0.7089(9) 0.5649(5) 0.8221(6) 0.066(3) Uani 0.50(3) 1 d . U P C 1
F48 F 0.5996(14) 0.5414(7) 0.7658(4) 0.068(3) Uani 0.50(3) 1 d . U P C 1
F47 F 0.6145(14) 0.4971(4) 0.8209(6) 0.075(3) Uani 0.50(3) 1 d . U P C 1
F43 F 0.1820(4) 0.5928(2) 0.91229(18) 0.0344(12) Uani 0.611(8) 1 d . U P D 1
F26 F 0.3672(5) 0.7537(2) 1.07768(18) 0.0737(16) Uani 0.687(8) 1 d . U P E 1
F27 F 0.3172(5) 0.8287(2) 1.07903(16) 0.0763(18) Uani 0.687(8) 1 d . U P E 1
F25 F 0.4723(4) 0.8108(3) 1.05930(18) 0.0792(19) Uani 0.687(8) 1 d . U P E 1
F28 F 0.04724(19) 0.73521(10) 0.92185(11) 0.0609(8) Uani 1 1 d . . . . .
F30 F 0.04492(19) 0.81116(12) 0.96064(11) 0.0716(10) Uani 1 1 d . . . . .
F29 F 0.0907(2) 0.79685(12) 0.88852(11) 0.0639(8) Uani 1 1 d . . . . .
F40 F 0.8605(7) 0.7348(4) 1.0079(4) 0.056(2) Uani 0.717(9) 1 d . U P F 1
F41 F 0.7467(3) 0.6750(2) 0.9973(2) 0.0640(18) Uani 0.717(9) 1 d . U P F 1
C22 C 0.8958(3) 0.53717(15) 0.91300(15) 0.0400(10) Uani 1 1 d . . . . .
H22A H 0.8612 0.5703 0.9173 0.060 Uiso 1 1 calc GR . . . .
H22B H 0.8775 0.5181 0.8816 0.060 Uiso 1 1 calc GR . . . .
H22C H 0.9721 0.5423 0.9152 0.060 Uiso 1 1 calc GR . . . .
C21 C 0.8838(4) 0.53760(17) 1.00145(15) 0.0458(11) Uani 1 1 d . . . . .
H21A H 0.9581 0.5476 1.0032 0.069 Uiso 1 1 calc GR . . . .
H21B H 0.8686 0.5165 1.0259 0.069 Uiso 1 1 calc GR . . . .
H21C H 0.8402 0.5681 1.0068 0.069 Uiso 1 1 calc GR . . . .
C19 C 0.4885(4) 0.36177(17) 0.95810(17) 0.0471(12) Uani 1 1 d . . . . .
H19H H 0.5295 0.3635 0.9876 0.071 Uiso 1 1 calc GR . . . .
H19I H 0.4628 0.3269 0.9481 0.071 Uiso 1 1 calc GR . . . .
H19J H 0.4287 0.3848 0.9637 0.071 Uiso 1 1 calc GR . . . .
C59 C 1.1172(3) 0.36017(17) 0.87262(15) 0.0439(10) Uani 1 1 d D U . . .
H59 H 1.0731 0.3687 0.9018 0.053 Uiso 0.800(12) 1 calc R . P G 1
H59A H 1.0774 0.3553 0.9018 0.053 Uiso 0.200(12) 1 calc R . P G 2
C64 C 0.7572(4) 0.22099(17) 0.80094(18) 0.0492(12) Uani 1 1 d . . . . .
H64A H 0.7786 0.2068 0.7685 0.074 Uiso 1 1 calc GR . . . .
H64B H 0.6834 0.2123 0.8055 0.074 Uiso 1 1 calc GR . . . .
H64C H 0.8010 0.2068 0.8239 0.074 Uiso 1 1 calc GR . . . .
C36 C 1.0738(4) 0.69274(18) 0.78804(17) 0.0536(13) Uani 1 1 d . . . . .
H36A H 1.0854 0.7059 0.7582 0.080 Uiso 1 1 calc GR . . . .
H36B H 1.1413 0.6837 0.8009 0.080 Uiso 1 1 calc GR . . . .
H36C H 1.0400 0.7189 0.8111 0.080 Uiso 1 1 calc GR . . . .
C40 C 0.6746(4) 0.58385(17) 0.63818(17) 0.0487(12) Uani 1 1 d . . . . .
H40A H 0.6089 0.5938 0.6547 0.073 Uiso 1 1 calc GR . . . .
H40B H 0.7106 0.5589 0.6542 0.073 Uiso 1 1 calc GR . . . .
H40C H 0.6593 0.5689 0.6051 0.073 Uiso 1 1 calc GR . . . .
C39 C 0.6918(3) 0.66914(17) 0.61352(16) 0.0408(10) Uani 1 1 d . . . . .
H39A H 0.6811 0.6546 0.5799 0.061 Uiso 1 1 calc GR . . . .
H39B H 0.7361 0.6997 0.6158 0.061 Uiso 1 1 calc GR . . . .
H39C H 0.6237 0.6781 0.6283 0.061 Uiso 1 1 calc GR . . . .
C52 C 0.9468(4) 0.4460(2) 0.51550(16) 0.0586(15) Uani 1 1 d . . . . .
H52A H 0.9329 0.4093 0.5122 0.088 Uiso 1 1 calc GR . . . .
H52B H 1.0177 0.4517 0.5040 0.088 Uiso 1 1 calc GR . . . .
H52C H 0.8953 0.4615 0.4967 0.088 Uiso 1 1 calc GR . . . .
C51 C 0.8280(3) 0.46330(18) 0.58573(16) 0.0458(11) Uani 1 1 d . . . . .
H51A H 0.7780 0.4780 0.5656 0.069 Uiso 1 1 calc GR . . . .
H51B H 0.8221 0.4805 0.6187 0.069 Uiso 1 1 calc GR . . . .
H51C H 0.8125 0.4270 0.5842 0.069 Uiso 1 1 calc GR . . . .
C81 C 0.5466(16) 0.9917(8) 0.8456(6) 0.055(4) Uani 0.49(2) 1 d . U P H 1
H81A H 0.5943 0.9628 0.8431 0.082 Uiso 0.49(2) 1 calc GR . P H 1
H81B H 0.5803 1.0194 0.8321 0.082 Uiso 0.49(2) 1 calc GR . P H 1
H81C H 0.4816 0.9813 0.8281 0.082 Uiso 0.49(2) 1 calc GR . P H 1
C91 C -0.0379(5) 1.1486(2) 0.9222(2) 0.085(2) Uani 1 1 d . . . . .
H91A H -0.0858 1.1673 0.9044 0.127 Uiso 1 1 calc GR . . . .
H91B H 0.0122 1.1723 0.9403 0.127 Uiso 1 1 calc GR . . . .
H91C H -0.0784 1.1312 0.9441 0.127 Uiso 1 1 calc GR . . . .
C90 C -0.0540(4) 1.0709(2) 0.8595(2) 0.0758(18) Uani 1 1 d . . . . .
H90A H -0.0913 1.0524 0.8816 0.114 Uiso 1 1 calc GR . . . .
H90B H -0.0146 1.0468 0.8366 0.114 Uiso 1 1 calc GR . . . .
H90C H -0.1048 1.0887 0.8423 0.114 Uiso 1 1 calc GR . . . .
C123 C 0.2391(4) 0.81638(19) 0.50605(17) 0.0518(12) Uani 1 1 d . . . . .
H12A H 0.2372 0.8332 0.4778 0.078 Uiso 1 1 calc GR . . . .
H12B H 0.2115 0.7816 0.4978 0.078 Uiso 1 1 calc GR . . . .
H12C H 0.3117 0.8154 0.5174 0.078 Uiso 1 1 calc GR . . . .
C124 C 0.2189(4) 0.89812(17) 0.56119(18) 0.0528(12) Uani 1 1 d . . . . .
H12D H 0.2779 0.8956 0.5829 0.079 Uiso 1 1 calc GR . . . .
H12E H 0.1654 0.9205 0.5777 0.079 Uiso 1 1 calc GR . . . .
H12F H 0.2439 0.9121 0.5334 0.079 Uiso 1 1 calc GR . . . .
C121 C 0.0072(5) 0.83706(17) 0.74490(17) 0.0572(14) Uani 1 1 d . . . . .
H12G H 0.0359 0.8064 0.7550 0.086 Uiso 1 1 calc GR . . . .
H12H H -0.0502 0.8501 0.7662 0.086 Uiso 1 1 calc GR . . . .
H12I H 0.0626 0.8630 0.7462 0.086 Uiso 1 1 calc GR . . . .
C111 C -0.0872(6) 1.0564(2) 0.5426(2) 0.092(2) Uani 1 1 d . . . . .
H11A H -0.1566 1.0400 0.5411 0.138 Uiso 1 1 calc GR . . . .
H11B H -0.0543 1.0496 0.5112 0.138 Uiso 1 1 calc GR . . . .
H11C H -0.0947 1.0932 0.5523 0.138 Uiso 1 1 calc GR . . . .
C109 C -0.3237(4) 0.9678(3) 0.7096(2) 0.085(2) Uani 1 1 d . . . . .
H10A H -0.3508 0.9977 0.7304 0.127 Uiso 1 1 calc GR . . . .
H10B H -0.3555 0.9369 0.7183 0.127 Uiso 1 1 calc GR . . . .
H10C H -0.3414 0.9699 0.6764 0.127 Uiso 1 1 calc GR . . . .
F21 F 0.6164(12) 0.6446(5) 0.2831(6) 0.044(3) Uani 0.288(13) 1 d . U P I 1
F8 F 0.91470(17) 0.65057(8) 0.54111(8) 0.0384(6) Uani 1 1 d . . . . .
F7 F 1.05948(17) 0.68997(10) 0.53199(9) 0.0462(6) Uani 1 1 d . . . . .
F9 F 0.9431(2) 0.72503(9) 0.58016(8) 0.0448(6) Uani 1 1 d . . . . .
F22 F 1.0598(2) 0.80811(11) 0.41126(9) 0.0615(8) Uani 1 1 d . . . . .
F24 F 0.92727(18) 0.80224(10) 0.36388(8) 0.0437(6) Uani 1 1 d . . . . .
F23 F 1.0281(2) 0.73892(11) 0.36472(9) 0.0538(7) Uani 1 1 d . . . . .
F10 F 0.6440(6) 0.8166(5) 0.6570(3) 0.083(2) Uani 0.560(15) 1 d . U P J 1
F11 F 0.4991(9) 0.7759(2) 0.6410(3) 0.062(2) Uani 0.560(15) 1 d . U P J 1
F14 F 0.4487(10) 0.9430(5) 0.5083(7) 0.080(3) Uani 0.319(12) 1 d . U P K 1
F20 F 0.5973(13) 0.7066(7) 0.2415(5) 0.045(3) Uani 0.288(13) 1 d . U P I 1
F19 F 0.7290(8) 0.7013(6) 0.2844(4) 0.049(3) Uani 0.288(13) 1 d . U P I 1
F16 F 0.2609(9) 0.7961(5) 0.3521(6) 0.059(3) Uani 0.386(16) 1 d . U P L 1
F18 F 0.3592(14) 0.8365(5) 0.3118(4) 0.044(2) Uani 0.386(16) 1 d . U P L 1
F17 F 0.3532(12) 0.8579(4) 0.3868(4) 0.055(3) Uani 0.386(16) 1 d . U P L 1
C193 C 0.7472(4) 0.31445(17) 0.60373(18) 0.0516(12) Uani 1 1 d . . . . .
H19K H 0.7200 0.2918 0.5757 0.077 Uiso 1 1 calc GR . . . .
H19L H 0.7680 0.2943 0.6282 0.077 Uiso 1 1 calc GR . . . .
H19M H 0.8084 0.3333 0.5946 0.077 Uiso 1 1 calc GR . . . .
C189 C 0.3119(6) 1.1415(2) 0.6540(3) 0.0513(17) Uani 0.860(3) 1 d D U P A 1
H18A H 0.2405 1.1331 0.6422 0.077 Uiso 0.860(3) 1 calc GR . P A 1
H18B H 0.3459 1.1637 0.6341 0.077 Uiso 0.860(3) 1 calc GR . P A 1
H18C H 0.3088 1.1591 0.6870 0.077 Uiso 0.860(3) 1 calc GR . P A 1
F45 F 0.2756(6) 0.5328(3) 0.9306(2) 0.0501(16) Uani 0.611(8) 1 d . U P D 1
C26 C 1.0959(3) 0.61962(13) 0.61971(12) 0.0215(7) Uani 1 1 d . . . . .
H26 H 1.1383 0.6391 0.6018 0.026 Uiso 1 1 calc R . . . .
C194 C 0.6634(3) 0.35130(16) 0.62324(16) 0.0422(11) Uani 1 1 d . . . . .
H19N H 0.6451 0.3733 0.5995 0.051 Uiso 1 1 calc R . . . .
H19O H 0.5993 0.3325 0.6302 0.051 Uiso 1 1 calc R . . . .
O2 O 0.3316(3) 1.06377(15) 0.68488(17) 0.0579(11) Uani 0.860(3) 1 d D U P A 1
N2 N 0.0454(2) 0.93362(10) 0.66718(11) 0.0255(7) Uani 1 1 d . . . . .
O1 O 0.7018(2) 0.38142(12) 0.66545(11) 0.0442(7) Uani 1 1 d D . . . .
C140 C 0.3812(3) 0.67162(17) 0.70190(15) 0.0409(10) Uani 1 1 d . . . . .
C135 C 0.3950(3) 0.71275(15) 0.74436(14) 0.0315(9) Uani 1 1 d . . . . .
C134 C 0.4249(3) 0.70002(15) 0.78728(13) 0.0296(9) Uani 1 1 d . . . . .
H134 H 0.4394 0.6654 0.7890 0.035 Uiso 1 1 calc R . . . .
C133 C 0.4347(3) 0.73608(14) 0.82869(13) 0.0265(8) Uani 1 1 d . . . . .
B5 B 0.4692(3) 0.72018(16) 0.87975(15) 0.0263(9) Uani 1 1 d . . . . .
C125 C 0.3875(3) 0.74637(13) 0.92110(13) 0.0249(8) Uani 1 1 d . . . . .
C130 C 0.4153(3) 0.76038(14) 0.96895(13) 0.0288(8) Uani 1 1 d . . . . .
H130 H 0.4860 0.7562 0.9783 0.035 Uiso 1 1 calc R . . . .
C129 C 0.3436(3) 0.78008(14) 1.00315(14) 0.0305(9) Uani 1 1 d . . . . .
C131 C 0.3768(4) 0.79392(19) 1.05415(15) 0.0444(9) Uani 1 1 d . U . . .
C147 C 0.7850(3) 0.84255(17) 0.87609(19) 0.0456(10) Uani 1 1 d . U . . .
F38 F 0.7520(4) 0.8484(2) 0.8325(2) 0.0804(17) Uani 0.744(8) 1 d . U P B 1
F39 F 0.7590(5) 0.88634(15) 0.9029(2) 0.0875(18) Uani 0.744(8) 1 d . U P B 1
C145 C 0.7373(3) 0.79800(14) 0.89391(14) 0.0288(8) Uani 1 1 d . . . . .
C144 C 0.7917(3) 0.77481(14) 0.92633(14) 0.0305(9) Uani 1 1 d . . . . .
H144 H 0.8593 0.7869 0.9373 0.037 Uiso 1 1 calc R . . . .
C143 C 0.7461(3) 0.73358(14) 0.94267(14) 0.0299(9) Uani 1 1 d . . . . .
C142 C 0.6466(3) 0.71653(14) 0.92685(13) 0.0288(8) Uani 1 1 d . . . . .
H142 H 0.6169 0.6881 0.9385 0.035 Uiso 1 1 calc R . . . .
C141 C 0.5890(3) 0.73951(13) 0.89466(13) 0.0254(8) Uani 1 1 d . . . . .
C146 C 0.6376(3) 0.78086(13) 0.87866(13) 0.0263(8) Uani 1 1 d . . . . .
H146 H 0.6012 0.7978 0.8566 0.032 Uiso 1 1 calc R . . . .
C138 C 0.4106(3) 0.78587(15) 0.82355(13) 0.0303(9) Uani 1 1 d . . . . .
H138 H 0.4143 0.8116 0.8509 0.036 Uiso 1 1 calc R . . . .
C137 C 0.3816(3) 0.79945(15) 0.78042(14) 0.0321(9) Uani 1 1 d . . . . .
C136 C 0.3724(3) 0.76223(17) 0.74002(14) 0.0348(10) Uani 1 1 d . . . . .
H136 H 0.3510 0.7708 0.7103 0.042 Uiso 1 1 calc R . . . .
C139 C 0.3585(4) 0.85307(19) 0.77810(15) 0.0485(12) Uani 1 1 d . . . . .
C149 C 0.4605(3) 0.65826(14) 0.87497(13) 0.0285(8) Uani 1 1 d . . . . .
C154 C 0.5375(3) 0.62716(14) 0.85081(14) 0.0334(9) Uani 1 1 d . . . . .
H154 H 0.6005 0.6424 0.8418 0.040 Uiso 1 1 calc R . . . .
C153 C 0.5252(4) 0.57503(15) 0.83953(14) 0.0403(10) Uani 1 1 d . . . . .
C155 C 0.6096(5) 0.54483(18) 0.81181(18) 0.0569(11) Uani 1 1 d . U . . .
C152 C 0.4364(4) 0.55160(16) 0.85295(14) 0.0460(12) Uani 1 1 d . . . . .
H152 H 0.4271 0.5158 0.8448 0.055 Uiso 1 1 calc R . . . .
C151 C 0.3609(4) 0.58090(16) 0.87852(14) 0.0406(11) Uani 1 1 d . . . . .
C150 C 0.3729(3) 0.63321(15) 0.88902(13) 0.0335(9) Uani 1 1 d . . . . .
H150 H 0.3195 0.6526 0.9064 0.040 Uiso 1 1 calc R . . . .
C156 C 0.2543(9) 0.5590(3) 0.8951(3) 0.0377(14) Uani 0.611(8) 1 d . U P D 1
F44 F 0.2075(5) 0.5266(2) 0.86102(17) 0.0635(19) Uani 0.611(8) 1 d . U P D 1
C126 C 0.2824(3) 0.75326(13) 0.91028(13) 0.0270(8) Uani 1 1 d . . . . .
H126 H 0.2593 0.7440 0.8782 0.032 Uiso 1 1 calc R . . . .
C127 C 0.2101(3) 0.77308(14) 0.94449(14) 0.0284(8) Uani 1 1 d . . . . .
C128 C 0.2394(3) 0.78687(14) 0.99150(14) 0.0300(9) Uani 1 1 d . . . . .
H128 H 0.1901 0.8005 1.0150 0.036 Uiso 1 1 calc R . . . .
C132 C 0.0988(3) 0.77918(16) 0.92963(16) 0.0375(10) Uani 1 1 d . . . . .
C148 C 0.8040(3) 0.70681(17) 0.97658(17) 0.0418(9) Uani 1 1 d . U . . .
F42 F 0.8772(4) 0.67329(15) 0.95207(18) 0.0477(12) Uani 0.717(9) 1 d . U P F 1
C1 C 0.8282(3) 0.42687(13) 0.82162(13) 0.0255(8) Uani 1 1 d . . . . .
N42 N 0.8229(2) 0.40658(10) 0.85433(10) 0.0218(6) Uani 1 1 d . . . . .
C5 C 0.8327(3) 0.38027(13) 0.89295(12) 0.0223(8) Uani 1 1 d . . . . .
C10 C 0.7813(3) 0.39914(13) 0.93524(12) 0.0238(8) Uani 1 1 d . . . . .
C11 C 0.7075(3) 0.44282(13) 0.93821(12) 0.0250(8) Uani 1 1 d . . . . .
C12 C 0.7438(3) 0.49331(14) 0.94710(12) 0.0280(8) Uani 1 1 d . . . . .
C20 C 0.8593(3) 0.50717(14) 0.95198(14) 0.0335(9) Uani 1 1 d . . . . .
H20 H 0.9000 0.4749 0.9485 0.040 Uiso 1 1 calc R . . . .
C13 C 0.6704(3) 0.53190(14) 0.95161(13) 0.0314(9) Uani 1 1 d . . . . .
H13 H 0.6937 0.5663 0.9577 0.038 Uiso 1 1 calc R . . . .
C14 C 0.5649(3) 0.52139(15) 0.94749(14) 0.0359(10) Uani 1 1 d . . . . .
H14 H 0.5158 0.5484 0.9513 0.043 Uiso 1 1 calc R . . . .
C15 C 0.5299(3) 0.47160(15) 0.93780(13) 0.0345(9) Uani 1 1 d . . . . .
H15 H 0.4566 0.4647 0.9347 0.041 Uiso 1 1 calc R . . . .
C16 C 0.5993(3) 0.43156(14) 0.93260(13) 0.0290(8) Uani 1 1 d . . . . .
C17 C 0.5577(3) 0.37743(15) 0.91927(15) 0.0380(10) Uani 1 1 d . . . . .
H17 H 0.6195 0.3543 0.9154 0.046 Uiso 1 1 calc R . . . .
C9 C 0.7975(3) 0.37318(15) 0.97332(13) 0.0349(9) Uani 1 1 d . . . . .
H9 H 0.7647 0.3848 1.0030 0.042 Uiso 1 1 calc R . . . .
C8 C 0.8602(4) 0.33091(15) 0.96878(15) 0.0393(10) Uani 1 1 d . . . . .
H8 H 0.8711 0.3143 0.9955 0.047 Uiso 1 1 calc R . . . .
C7 C 0.9077(3) 0.31228(14) 0.92603(15) 0.0351(10) Uani 1 1 d . . . . .
H7 H 0.9494 0.2826 0.9234 0.042 Uiso 1 1 calc R . . . .
C6 C 0.8947(3) 0.33678(13) 0.88679(13) 0.0244(8) Uani 1 1 d . . . . .
C53 C 0.9445(3) 0.31976(13) 0.83950(13) 0.0245(8) Uani 1 1 d . . . . .
C54 C 0.8838(3) 0.29383(14) 0.80170(13) 0.0284(8) Uani 1 1 d . . . . .
C55 C 0.9303(3) 0.28217(14) 0.75720(14) 0.0321(9) Uani 1 1 d . . . . .
H55 H 0.8906 0.2643 0.7314 0.038 Uiso 1 1 calc R . . . .
C56 C 1.0326(3) 0.29592(14) 0.74973(14) 0.0323(9) Uani 1 1 d . . . . .
H56 H 1.0625 0.2881 0.7189 0.039 Uiso 1 1 calc R . . . .
C57 C 1.0915(3) 0.32118(14) 0.78720(14) 0.0320(9) Uani 1 1 d . . . . .
H57 H 1.1622 0.3303 0.7819 0.038 Uiso 1 1 calc R . . . .
C58 C 1.0495(3) 0.33345(14) 0.83249(14) 0.0286(8) Uani 1 1 d . . . . .
C60 C 1.1674(7) 0.4083(3) 0.8613(3) 0.0590(18) Uani 0.800(12) 1 d D U P G 1
H60A H 1.2121 0.4002 0.8332 0.089 Uiso 0.800(12) 1 calc GR . P G 1
H60B H 1.2101 0.4242 0.8885 0.089 Uiso 0.800(12) 1 calc GR . P G 1
H60C H 1.1125 0.4319 0.8548 0.089 Uiso 0.800(12) 1 calc GR . P G 1
C61 C 1.2043(5) 0.3226(3) 0.8825(3) 0.0538(17) Uani 0.800(12) 1 d D U P G 1
H61A H 1.1717 0.2919 0.8913 0.081 Uiso 0.800(12) 1 calc GR . P G 1
H61B H 1.2493 0.3388 0.9087 0.081 Uiso 0.800(12) 1 calc GR . P G 1
H61C H 1.2467 0.3133 0.8538 0.081 Uiso 0.800(12) 1 calc GR . P G 1
C62 C 0.7706(3) 0.27858(16) 0.80861(15) 0.0376(10) Uani 1 1 d . . . . .
H62 H 0.7513 0.2918 0.8424 0.045 Uiso 1 1 calc R . . . .
C63 C 0.6964(3) 0.30236(18) 0.77635(18) 0.0514(13) Uani 1 1 d . . . . .
H63A H 0.7103 0.2882 0.7430 0.077 Uiso 1 1 calc GR . . . .
H63B H 0.7077 0.3393 0.7812 0.077 Uiso 1 1 calc GR . . . .
H63C H 0.6236 0.2949 0.7841 0.077 Uiso 1 1 calc GR . . . .
C2 C 0.8878(3) 0.50956(13) 0.72629(12) 0.0238(8) Uani 1 1 d . . . . .
N68 N 0.9200(2) 0.53596(10) 0.70124(10) 0.0205(6) Uani 1 1 d . . . . .
C23 C 0.9760(3) 0.56412(12) 0.67215(11) 0.0178(7) Uani 1 1 d . . . . .
C28 C 0.9570(3) 0.61622(12) 0.67640(11) 0.0186(7) Uani 1 1 d . . . . .
C29 C 0.8745(3) 0.64161(12) 0.70899(12) 0.0223(8) Uani 1 1 d . . . . .
C30 C 0.7759(3) 0.65133(13) 0.69027(13) 0.0267(8) Uani 1 1 d . . . . .
C31 C 0.7039(3) 0.67862(14) 0.72065(15) 0.0349(9) Uani 1 1 d . . . . .
H31 H 0.6370 0.6859 0.7085 0.042 Uiso 1 1 calc R . . . .
C32 C 0.7269(4) 0.69519(15) 0.76741(16) 0.0427(11) Uani 1 1 d . . . . .
H32 H 0.6769 0.7143 0.7873 0.051 Uiso 1 1 calc R . . . .
C33 C 0.8228(4) 0.68422(15) 0.78582(15) 0.0434(11) Uani 1 1 d . . . . .
H33 H 0.8375 0.6954 0.8186 0.052 Uiso 1 1 calc R . . . .
C34 C 0.8986(3) 0.65707(13) 0.75724(13) 0.0313(9) Uani 1 1 d . . . . .
C35 C 1.0029(4) 0.64556(15) 0.77859(14) 0.0397(10) Uani 1 1 d . . . . .
H35 H 1.0390 0.6201 0.7545 0.048 Uiso 1 1 calc R . . . .
C37 C 0.9892(5) 0.6215(2) 0.82373(17) 0.0632(15) Uani 1 1 d . . . . .
H37A H 1.0580 0.6119 0.8348 0.095 Uiso 1 1 calc GR . . . .
H37B H 0.9441 0.5912 0.8166 0.095 Uiso 1 1 calc GR . . . .
H37C H 0.9568 0.6461 0.8486 0.095 Uiso 1 1 calc GR . . . .
C38 C 0.7449(3) 0.63057(15) 0.63904(14) 0.0313(9) Uani 1 1 d . . . . .
H38 H 0.8105 0.6195 0.6213 0.038 Uiso 1 1 calc R . . . .
C27 C 1.0196(3) 0.64325(12) 0.64920(12) 0.0207(7) Uani 1 1 d . . . . .
H27 H 1.0096 0.6788 0.6510 0.025 Uiso 1 1 calc R . . . .
C25 C 1.1118(3) 0.56808(13) 0.61579(12) 0.0210(7) Uani 1 1 d . . . . .
H25 H 1.1644 0.5524 0.5949 0.025 Uiso 1 1 calc R . . . .
C24 C 1.0520(3) 0.53888(12) 0.64193(12) 0.0200(7) Uani 1 1 d . . . . .
C41 C 1.0681(3) 0.48270(13) 0.63782(14) 0.0258(8) Uani 1 1 d . . . . .
C46 C 1.1360(3) 0.46408(15) 0.66898(17) 0.0396(10) Uani 1 1 d . . . . .
C47 C 1.1916(4) 0.49893(19) 0.70874(18) 0.0559(12) Uani 1 1 d D U . . .
H47 H 1.1626 0.5329 0.7051 0.067 Uiso 0.302(19) 1 calc R . P M 1
H47A H 1.1565 0.5328 0.7146 0.067 Uiso 0.698(19) 1 calc R . P M 2
C49 C 1.164(2) 0.4955(11) 0.7637(6) 0.066(2) Uani 0.302(19) 1 d D U P M 1
H49A H 1.0875 0.4977 0.7681 0.099 Uiso 0.302(19) 1 calc GR . P M 1
H49B H 1.1984 0.5236 0.7847 0.099 Uiso 0.302(19) 1 calc GR . P M 1
H49C H 1.1885 0.4631 0.7715 0.099 Uiso 0.302(19) 1 calc GR . P M 1
C48 C 1.3094(13) 0.5100(12) 0.7123(10) 0.063(2) Uani 0.302(19) 1 d D U P M 1
H48A H 1.3471 0.4787 0.7148 0.095 Uiso 0.302(19) 1 calc GR . P M 1
H48B H 1.3241 0.5354 0.7405 0.095 Uiso 0.302(19) 1 calc GR . P M 1
H48C H 1.3327 0.5232 0.6837 0.095 Uiso 0.302(19) 1 calc GR . P M 1
C45 C 1.1541(4) 0.41110(18) 0.6609(2) 0.0558(14) Uani 1 1 d . . . . .
H45 H 1.2002 0.3968 0.6814 0.067 Uiso 1 1 calc R . . . .
C44 C 1.1056(4) 0.38007(16) 0.6237(2) 0.0570(15) Uani 1 1 d . . . . .
H44 H 1.1204 0.3447 0.6184 0.068 Uiso 1 1 calc R . . . .
C43 C 1.0372(4) 0.39865(15) 0.59449(19) 0.0461(12) Uani 1 1 d . . . . .
H43 H 1.0027 0.3762 0.5698 0.055 Uiso 1 1 calc R . . . .
C42 C 1.0173(3) 0.45030(14) 0.60041(15) 0.0330(10) Uani 1 1 d . . . . .
C50 C 0.9385(3) 0.47000(16) 0.56811(14) 0.0382(10) Uani 1 1 d . . . . .
H50 H 0.9518 0.5073 0.5701 0.046 Uiso 1 1 calc R . . . .
C3 C 0.2193(3) 1.01433(14) 0.81863(13) 0.0286(8) Uani 1 1 d . . . . .
C65 C 0.2750(3) 1.06742(14) 0.89742(13) 0.0282(8) Uani 1 1 d . . . . .
C66 C 0.2505(3) 1.11887(14) 0.90111(13) 0.0299(9) Uani 1 1 d . . . . .
C67 C 0.2755(4) 1.14970(16) 0.94374(15) 0.0412(11) Uani 1 1 d . . . . .
H67 H 0.2593 1.1849 0.9478 0.049 Uiso 1 1 calc R . . . .
C68 C 0.3234(4) 1.13024(16) 0.98035(15) 0.0466(12) Uani 1 1 d . . . . .
H68 H 0.3402 1.1521 1.0092 0.056 Uiso 1 1 calc R . . . .
C69 C 0.3470(4) 1.07962(16) 0.97549(14) 0.0443(11) Uani 1 1 d . . . . .
H69 H 0.3805 1.0669 1.0010 0.053 Uiso 1 1 calc R . . . .
C70 C 0.3226(4) 1.04643(14) 0.93358(13) 0.0353(9) Uani 1 1 d . U . . .
C71 C 0.3385(12) 0.9922(6) 0.9302(5) 0.031(3) Uani 0.49(2) 1 d . U P H 1
C72 C 0.4386(13) 0.9759(5) 0.9164(5) 0.033(3) Uani 0.49(2) 1 d . U P H 1
C80 C 0.5207(13) 1.0103(6) 0.8987(6) 0.038(3) Uani 0.49(2) 1 d . U P H 1
H80 H 0.4860 1.0440 0.8996 0.045 Uiso 0.49(2) 1 calc R . P H 1
C82 C 0.6150(15) 1.0202(9) 0.9335(7) 0.059(4) Uani 0.49(2) 1 d . U P H 1
H82A H 0.6497 0.9880 0.9357 0.089 Uiso 0.49(2) 1 calc GR . P H 1
H82B H 0.5900 1.0355 0.9651 0.089 Uiso 0.49(2) 1 calc GR . P H 1
H82C H 0.6649 1.0435 0.9217 0.089 Uiso 0.49(2) 1 calc GR . P H 1
C73 C 0.4629(13) 0.9245(5) 0.9179(4) 0.037(3) Uani 0.49(2) 1 d . U P H 1
H73 H 0.5308 0.9119 0.9093 0.045 Uiso 0.49(2) 1 calc R . P H 1
C74 C 0.3875(17) 0.8931(4) 0.9320(4) 0.041(3) Uani 0.49(2) 1 d . U P H 1
H74 H 0.4042 0.8587 0.9338 0.049 Uiso 0.49(2) 1 calc R . P H 1
C75 C 0.2888(15) 0.9104(4) 0.9434(4) 0.044(3) Uani 0.49(2) 1 d . U P H 1
H75 H 0.2377 0.8874 0.9520 0.053 Uiso 0.49(2) 1 calc R . P H 1
C76 C 0.2607(14) 0.9600(5) 0.9429(5) 0.041(3) Uani 0.49(2) 1 d . U P H 1
C77 C 0.1492(12) 0.9773(6) 0.9544(5) 0.056(3) Uani 0.49(2) 1 d . U P H 1
H77 H 0.1468 1.0148 0.9543 0.067 Uiso 0.49(2) 1 calc R . P H 1
C78 C 0.0749(14) 0.9522(7) 0.9169(6) 0.068(4) Uani 0.49(2) 1 d . U P H 1
H78A H 0.0940 0.9616 0.8860 0.102 Uiso 0.49(2) 1 calc GR . P H 1
H78B H 0.0032 0.9633 0.9250 0.102 Uiso 0.49(2) 1 calc GR . P H 1
H78C H 0.0789 0.9152 0.9149 0.102 Uiso 0.49(2) 1 calc GR . P H 1
C79 C 0.1143(15) 0.9678(9) 1.0016(6) 0.089(5) Uani 0.49(2) 1 d . U P H 1
H79A H 0.1203 0.9315 1.0034 0.133 Uiso 0.49(2) 1 calc GR . P H 1
H79B H 0.0409 0.9782 1.0065 0.133 Uiso 0.49(2) 1 calc GR . P H 1
H79C H 0.1584 0.9875 1.0264 0.133 Uiso 0.49(2) 1 calc GR . P H 1
C83 C 0.1997(3) 1.13982(14) 0.86111(14) 0.0314(9) Uani 1 1 d . . . . .
C84 C 0.2611(3) 1.16474(14) 0.83143(15) 0.0347(9) Uani 1 1 d . . . . .
C92 C 0.3800(4) 1.16691(17) 0.83590(16) 0.0429(11) Uani 1 1 d . . . . .
H92 H 0.4021 1.1491 0.8627 0.051 Uiso 0.55(4) 1 calc R . P N 1
H92A H 0.3963 1.1634 0.8697 0.051 Uiso 0.45(4) 1 calc R . P N 2
C93 C 0.4316(12) 1.1413(12) 0.7898(7) 0.074(6) Uani 0.55(4) 1 d . . P N 1
H93A H 0.4002 1.1075 0.7800 0.110 Uiso 0.55(4) 1 calc GR . P N 1
H93B H 0.5071 1.1379 0.7952 0.110 Uiso 0.55(4) 1 calc GR . P N 1
H93C H 0.4206 1.1620 0.7647 0.110 Uiso 0.55(4) 1 calc GR . P N 1
C94 C 0.416(2) 1.2242(9) 0.8470(9) 0.062(6) Uani 0.55(4) 1 d . . P N 1
H94A H 0.3929 1.2420 0.8213 0.092 Uiso 0.55(4) 1 calc GR . P N 1
H94B H 0.4931 1.2260 0.8495 0.092 Uiso 0.55(4) 1 calc GR . P N 1
H94C H 0.3855 1.2402 0.8772 0.092 Uiso 0.55(4) 1 calc GR . P N 1
C85 C 0.2105(4) 1.18712(16) 0.79681(18) 0.0528(13) Uani 1 1 d . . . . .
H85 H 0.2508 1.2047 0.7764 0.063 Uiso 1 1 calc R . . . .
C86 C 0.1031(5) 1.18431(17) 0.7915(2) 0.0615(15) Uani 1 1 d . . . . .
H86 H 0.0698 1.2004 0.7680 0.074 Uiso 1 1 calc R . . . .
C87 C 0.0443(4) 1.15858(17) 0.8199(2) 0.0544(14) Uani 1 1 d . . . . .
H87 H -0.0296 1.1563 0.8153 0.065 Uiso 1 1 calc R . . . .
C88 C 0.0897(3) 1.13567(15) 0.85532(16) 0.0410(11) Uani 1 1 d . . . . .
C89 C 0.0217(4) 1.10929(19) 0.88729(18) 0.0516(13) Uani 1 1 d . . . . .
H89 H 0.0690 1.0904 0.9064 0.062 Uiso 1 1 calc R . . . .
C4 C 0.0923(3) 0.95028(13) 0.70094(13) 0.0274(8) Uani 1 1 d . . . . .
C95 C -0.0245(3) 0.91612(13) 0.63029(13) 0.0242(8) Uani 1 1 d . . . . .
C96 C -0.0156(3) 0.86719(14) 0.60502(14) 0.0304(9) Uani 1 1 d . . . . .
C113 C 0.0659(3) 0.83183(13) 0.61742(13) 0.0288(8) Uani 1 1 d . . . . .
C114 C 0.1511(3) 0.81902(15) 0.58619(14) 0.0343(9) Uani 1 1 d . . . . .
C122 C 0.1719(3) 0.84582(16) 0.54518(15) 0.0393(10) Uani 1 1 d . . . . .
H122 H 0.1022 0.8510 0.5304 0.047 Uiso 1 1 calc R . . . .
C115 C 0.2198(3) 0.78201(16) 0.59652(15) 0.0393(10) Uani 1 1 d . . . . .
H115 H 0.2774 0.7726 0.5759 0.047 Uiso 1 1 calc R . . . .
C116 C 0.2062(4) 0.75880(16) 0.63583(16) 0.0413(11) Uani 1 1 d . . . . .
H116 H 0.2522 0.7325 0.6413 0.050 Uiso 1 1 calc R . . . .
C117 C 0.1266(4) 0.77343(15) 0.66723(15) 0.0388(10) Uani 1 1 d . . . . .
H117 H 0.1203 0.7582 0.6951 0.047 Uiso 1 1 calc R . . . .
C118 C 0.0545(3) 0.81028(14) 0.65906(14) 0.0326(9) Uani 1 1 d . . . . .
C119 C -0.0337(4) 0.82428(15) 0.69499(15) 0.0392(10) Uani 1 1 d . . . . .
H119 H -0.0687 0.8553 0.6869 0.047 Uiso 1 1 calc R . . . .
C120 C -0.1166(4) 0.78195(17) 0.6913(2) 0.0584(14) Uani 1 1 d . . . . .
H12J H -0.0853 0.7514 0.7004 0.088 Uiso 1 1 calc GR . . . .
H12K H -0.1427 0.7742 0.6584 0.088 Uiso 1 1 calc GR . . . .
H12L H -0.1750 0.7931 0.7127 0.088 Uiso 1 1 calc GR . . . .
C97 C -0.0887(3) 0.85272(15) 0.56869(14) 0.0370(10) Uani 1 1 d . . . . .
H97 H -0.0840 0.8197 0.5504 0.044 Uiso 1 1 calc R . . . .
C98 C -0.1661(3) 0.88365(16) 0.55833(16) 0.0444(11) Uani 1 1 d . . . . .
H98 H -0.2152 0.8719 0.5337 0.053 Uiso 1 1 calc R . . . .
C99 C -0.1742(4) 0.93259(16) 0.58366(17) 0.0445(11) Uani 1 1 d . . . . .
H99 H -0.2280 0.9544 0.5759 0.053 Uiso 1 1 calc R . . . .
C100 C -0.1040(3) 0.94974(14) 0.62024(15) 0.0348(9) Uani 1 1 d . . . . .
C101 C -0.1100(3) 1.00226(15) 0.64832(16) 0.0390(10) Uani 1 1 d . . . . .
C106 C -0.1574(4) 1.00893(16) 0.69363(17) 0.0443(11) Uani 1 1 d . . . . .
C105 C -0.1620(4) 1.05824(16) 0.71818(17) 0.0448(11) Uani 1 1 d . . . . .
H105 H -0.1921 1.0641 0.7491 0.054 Uiso 1 1 calc R . . . .
C104 C -0.1240(4) 1.09915(17) 0.69870(19) 0.0542(13) Uani 1 1 d . . . . .
H104 H -0.1292 1.1325 0.7162 0.065 Uiso 1 1 calc R . . . .
C103 C -0.0783(4) 1.09199(17) 0.65410(18) 0.0540(13) Uani 1 1 d . . . . .
H103 H -0.0532 1.1205 0.6411 0.065 Uiso 1 1 calc R . . . .
C102 C -0.0687(4) 1.04319(16) 0.62806(16) 0.0455(11) Uani 1 1 d . . . . .
C110 C -0.0174(5) 1.03486(18) 0.57949(17) 0.0571(14) Uani 1 1 d . . . . .
H110 H -0.0117 0.9973 0.5689 0.069 Uiso 1 1 calc R . . . .
C112 C 0.0908(5) 1.0570(2) 0.5809(2) 0.087(2) Uani 1 1 d . . . . .
H11D H 0.1224 1.0492 0.5492 0.131 Uiso 1 1 calc GR . . . .
H11E H 0.1337 1.0423 0.6039 0.131 Uiso 1 1 calc GR . . . .
H11F H 0.0875 1.0939 0.5905 0.131 Uiso 1 1 calc GR . . . .
C107 C -0.2016(4) 0.96580(19) 0.71533(19) 0.0599(15) Uani 1 1 d . . . . .
H107 H -0.1766 0.9333 0.6962 0.072 Uiso 1 1 calc R . . . .
C108 C -0.1702(4) 0.96605(19) 0.7669(2) 0.0600(14) Uani 1 1 d . . . . .
H10D H -0.2010 0.9956 0.7869 0.090 Uiso 1 1 calc GR . . . .
H10E H -0.0935 0.9679 0.7699 0.090 Uiso 1 1 calc GR . . . .
H10F H -0.1959 0.9348 0.7773 0.090 Uiso 1 1 calc GR . . . .
F12 F 0.5061(8) 0.8563(3) 0.6665(3) 0.060(2) Uani 0.560(15) 1 d . U P J 1
C179 C 0.5496(5) 0.82092(17) 0.63745(15) 0.0520(10) Uani 1 1 d . U . . .
C177 C 0.5583(3) 0.82728(13) 0.58682(13) 0.0282(8) Uani 1 1 d . . . . .
C178 C 0.5753(3) 0.78569(13) 0.55182(13) 0.0226(8) Uani 1 1 d . . . . .
H178 H 0.5795 0.7529 0.5608 0.027 Uiso 1 1 calc R . . . .
C173 C 0.5864(3) 0.79018(12) 0.50388(12) 0.0195(7) Uani 1 1 d . . . . .
C181 C 0.5661(3) 0.74757(12) 0.41047(12) 0.0196(7) Uani 1 1 d . . . . .
C186 C 0.6075(3) 0.72065(12) 0.36894(12) 0.0204(7) Uani 1 1 d . . . . .
H186 H 0.6647 0.6986 0.3716 0.024 Uiso 1 1 calc R . . . .
C185 C 0.5701(3) 0.72425(13) 0.32414(13) 0.0224(8) Uani 1 1 d . . . . .
C187 C 0.6243(3) 0.69671(16) 0.28174(14) 0.0343(8) Uani 1 1 d . U . . .
C167 C 0.4327(3) 0.63793(13) 0.50501(13) 0.0264(8) Uani 1 1 d . U . . .
C168 C 0.4888(3) 0.59349(13) 0.49336(14) 0.0304(9) Uani 1 1 d . . . . .
H168 H 0.4619 0.5621 0.5003 0.036 Uiso 1 1 calc R . . . .
C169 C 0.5844(3) 0.59598(13) 0.47150(14) 0.0297(9) Uani 1 1 d . . . . .
C170 C 0.6239(3) 0.64167(13) 0.46207(13) 0.0243(8) Uani 1 1 d . . . . .
H170 H 0.6897 0.6420 0.4464 0.029 Uiso 1 1 calc R . . . .
C165 C 0.5709(3) 0.68761(12) 0.47464(11) 0.0184(7) Uani 1 1 d . . . . .
C166 C 0.4729(3) 0.68368(13) 0.49587(13) 0.0230(8) Uani 1 1 d . . . . .
H166 H 0.4325 0.7136 0.5043 0.028 Uiso 1 1 calc R . . . .
C157 C 0.7441(3) 0.74148(12) 0.46171(12) 0.0190(7) Uani 1 1 d . . . . .
C162 C 0.8074(3) 0.76123(12) 0.42893(12) 0.0195(7) Uani 1 1 d . . . . .
H162 H 0.7747 0.7762 0.4045 0.023 Uiso 1 1 calc R . . . .
C161 C 0.9161(3) 0.75974(12) 0.43068(12) 0.0214(7) Uani 1 1 d . . . . .
C160 C 0.9673(3) 0.73864(13) 0.46560(12) 0.0221(7) Uani 1 1 d . . . . .
H160 H 1.0418 0.7372 0.4666 0.026 Uiso 1 1 calc R . . . .
C159 C 0.9068(3) 0.71969(13) 0.49897(12) 0.0223(7) Uani 1 1 d . . . . .
C158 C 0.7988(3) 0.72157(13) 0.49714(12) 0.0214(7) Uani 1 1 d . . . . .
H158 H 0.7596 0.7087 0.5211 0.026 Uiso 1 1 calc R . . . .
C164 C 0.9561(3) 0.69610(14) 0.53777(14) 0.0309(9) Uani 1 1 d . . . . .
C163 C 0.9818(3) 0.77745(15) 0.39316(14) 0.0323(9) Uani 1 1 d . . . . .
C174 C 0.5813(3) 0.83950(13) 0.49357(14) 0.0290(8) Uani 1 1 d . . . . .
H174 H 0.5913 0.8448 0.4616 0.035 Uiso 1 1 calc R . . . .
C175 C 0.5622(3) 0.88106(14) 0.52819(15) 0.0340(9) Uani 1 1 d . . . . .
C176 C 0.5511(3) 0.87574(14) 0.57542(14) 0.0325(9) Uani 1 1 d . . . . .
H176 H 0.5389 0.9043 0.5993 0.039 Uiso 1 1 calc R . . . .
C180 C 0.5523(5) 0.93202(16) 0.5137(2) 0.0565(11) Uani 1 1 d . U . . .
F15 F 0.5802(12) 0.9698(7) 0.5520(6) 0.060(3) Uani 0.319(12) 1 d . U P K 1
F13 F 0.6031(14) 0.9409(5) 0.4787(5) 0.064(3) Uani 0.319(12) 1 d . U P K 1
C182 C 0.4780(3) 0.77744(13) 0.40385(13) 0.0230(8) Uani 1 1 d . . . . .
H182 H 0.4435 0.7951 0.4310 0.028 Uiso 1 1 calc R . . . .
C183 C 0.4400(3) 0.78182(14) 0.35875(13) 0.0262(8) Uani 1 1 d . . . . .
C184 C 0.4864(3) 0.75567(14) 0.31837(13) 0.0245(8) Uani 1 1 d . . . . .
H184 H 0.4616 0.7591 0.2875 0.029 Uiso 1 1 calc R . . . .
C188 C 0.3500(3) 0.81592(17) 0.35334(15) 0.0381(8) Uani 1 1 d . U . . .
C171 C 0.6464(4) 0.54842(16) 0.4592(2) 0.0511(10) Uani 1 1 d . U . . .
F6 F 0.7291(5) 0.5507(2) 0.4359(3) 0.0764(19) Uani 0.704(7) 1 d . U P O 1
F5 F 0.5839(4) 0.50972(17) 0.4341(2) 0.0721(16) Uani 0.704(7) 1 d . U P O 1
F4 F 0.6653(5) 0.52672(18) 0.49746(18) 0.0749(17) Uani 0.704(7) 1 d . U P O 1
C195 C 0.6215(5) 0.4100(3) 0.6927(3) 0.051(2) Uani 0.761(8) 1 d D . P P 1
H19P H 0.6489 0.4237 0.7249 0.061 Uiso 0.761(8) 1 calc R . P P 1
H19Q H 0.5609 0.3874 0.6964 0.061 Uiso 0.761(8) 1 calc R . P P 1
C196 C 0.5866(6) 0.4526(3) 0.6685(3) 0.074(2) Uani 0.761(8) 1 d D . P P 1
H19R H 0.6480 0.4722 0.6609 0.110 Uiso 0.761(8) 1 calc GR . P P 1
H19S H 0.5398 0.4748 0.6896 0.110 Uiso 0.761(8) 1 calc GR . P P 1
H19T H 0.5489 0.4388 0.6390 0.110 Uiso 0.761(8) 1 calc GR . P P 1
C190 C 0.3734(5) 1.0939(2) 0.6521(3) 0.0618(17) Uani 0.860(3) 1 d D U P A 1
H19A H 0.3707 1.0744 0.6194 0.074 Uiso 0.860(3) 1 calc R . P A 1
H19B H 0.4478 1.1025 0.6602 0.074 Uiso 0.860(3) 1 calc R . P A 1
C191 C 0.3956(5) 1.0229(2) 0.6969(3) 0.0720(17) Uani 0.860(3) 1 d D U P A 1
H19C H 0.3719 1.0133 0.7274 0.086 Uiso 0.860(3) 1 calc R . P A 1
H19D H 0.4700 1.0340 0.7005 0.086 Uiso 0.860(3) 1 calc R . P A 1
C192 C 0.3850(7) 0.9797(3) 0.6587(3) 0.090(2) Uani 0.860(3) 1 d D U P A 1
H19E H 0.3105 0.9714 0.6530 0.135 Uiso 0.860(3) 1 calc GR . P A 1
H19F H 0.4211 0.9503 0.6679 0.135 Uiso 0.860(3) 1 calc GR . P A 1
H19G H 0.4165 0.9882 0.6296 0.135 Uiso 0.860(3) 1 calc GR . P A 1
C18 C 0.4994(4) 0.37103(19) 0.87156(17) 0.0581(14) Uani 1 1 d . . . . .
H18D H 0.4783 0.3353 0.8622 0.087 Uiso 1 1 calc GR . . . .
H18E H 0.5456 0.3812 0.8472 0.087 Uiso 1 1 calc GR . . . .
H18F H 0.4368 0.3924 0.8747 0.087 Uiso 1 1 calc GR . . . .
B2 B 0.6154(3) 0.74215(14) 0.46275(14) 0.0195(8) Uani 1 1 d . . . . .
F27A F 0.3895(12) 0.8438(4) 1.0666(4) 0.074(3) Uani 0.313(8) 1 d . U P E 2
F25A F 0.4777(8) 0.7776(5) 1.0630(4) 0.054(3) Uani 0.313(8) 1 d . U P E 2
F26A F 0.3181(10) 0.7794(6) 1.0847(4) 0.073(3) Uani 0.313(8) 1 d . U P E 2
F39A F 0.8357(13) 0.8725(5) 0.9120(5) 0.068(3) Uani 0.256(8) 1 d . U P B 2
F37A F 0.8667(11) 0.8258(5) 0.8490(6) 0.062(3) Uani 0.256(8) 1 d . U P B 2
F38A F 0.7223(10) 0.8703(5) 0.8593(7) 0.064(3) Uani 0.256(8) 1 d . U P B 2
F3 F 0.3231(4) 0.66773(19) 0.56838(15) 0.0568(13) Uani 0.808(5) 1 d . U P Q 1
F1 F 0.2943(3) 0.59138(12) 0.53269(16) 0.0559(11) Uani 0.808(5) 1 d . U P Q 1
F2 F 0.2513(2) 0.65409(15) 0.50076(13) 0.0570(10) Uani 0.808(5) 1 d . U P Q 1
C172 C 0.3283(7) 0.6375(4) 0.5266(3) 0.0322(11) Uani 0.808(5) 1 d . U P Q 1
Tl2A Tl 0.1623(3) 1.08343(11) 0.73100(9) 0.03419(11) Uani 0.140(3) 1 d . . P A 2
Pt2A Pt 0.1737(3) 0.99038(12) 0.75988(13) 0.02416(8) Uani 0.140(3) 1 d . . P A 2
O2A O 0.2950(19) 1.0492(9) 0.6593(11) 0.0579(11) Uani 0.140(3) 1 d D U P A 2
C1A C 0.342(3) 1.0021(12) 0.6548(15) 0.0720(17) Uani 0.140(3) 1 d D U P A 2
H1AA H 0.3821 0.9980 0.6247 0.086 Uiso 0.140(3) 1 calc R . P A 2
H1AB H 0.2840 0.9766 0.6498 0.086 Uiso 0.140(3) 1 calc R . P A 2
C1B C 0.416(4) 0.986(2) 0.6932(18) 0.090(2) Uani 0.140(3) 1 d D U P A 2
H1BA H 0.4398 0.9510 0.6825 0.135 Uiso 0.140(3) 1 calc R . P A 2
H1BB H 0.4766 1.0089 0.6980 0.135 Uiso 0.140(3) 1 calc R . P A 2
H1BC H 0.3777 0.9873 0.7233 0.135 Uiso 0.140(3) 1 calc R . P A 2
F5A F 0.6048(12) 0.5080(4) 0.4638(7) 0.079(3) Uani 0.296(7) 1 d . U P O 2
F4A F 0.7438(9) 0.5539(4) 0.4853(5) 0.078(3) Uani 0.296(7) 1 d . U P O 2
F6A F 0.6857(10) 0.5459(5) 0.4134(5) 0.061(3) Uani 0.296(7) 1 d . U P O 2
F44A F 0.2745(7) 0.5029(3) 0.8738(3) 0.056(2) Uani 0.389(8) 1 d . U P D 2
F43A F 0.1952(8) 0.5726(4) 0.8968(4) 0.048(2) Uani 0.389(8) 1 d . U P D 2
F45A F 0.3046(8) 0.5449(4) 0.9438(3) 0.0338(18) Uani 0.389(8) 1 d . U P D 2
C1C C 0.2904(12) 0.5500(6) 0.8972(6) 0.0377(14) Uani 0.389(8) 1 d . U P D 2
F12A F 0.4645(12) 0.8448(5) 0.6565(4) 0.076(3) Uani 0.440(15) 1 d . U P J 2
F10A F 0.6376(9) 0.8455(5) 0.6625(3) 0.083(3) Uani 0.440(15) 1 d . U P J 2
F11A F 0.5618(12) 0.7760(3) 0.6481(3) 0.063(3) Uani 0.440(15) 1 d . U P J 2
F14A F 0.4845(6) 0.93322(19) 0.4780(3) 0.082(2) Uani 0.681(12) 1 d . U P K 2
F13A F 0.6455(6) 0.9453(3) 0.4937(3) 0.0711(17) Uani 0.681(12) 1 d . U P K 2
F15A F 0.5345(9) 0.9694(3) 0.5479(3) 0.083(2) Uani 0.681(12) 1 d . U P K 2
F16A F 0.2646(5) 0.7881(3) 0.3314(3) 0.0504(16) Uani 0.614(16) 1 d . U P L 2
F18A F 0.3711(9) 0.8493(4) 0.3257(4) 0.062(2) Uani 0.614(16) 1 d . U P L 2
F17A F 0.3091(7) 0.8382(4) 0.39321(19) 0.058(2) Uani 0.614(16) 1 d . U P L 2
F19A F 0.7084(4) 0.7249(3) 0.2708(2) 0.0631(17) Uani 0.712(13) 1 d . U P I 2
F20A F 0.5650(5) 0.6896(3) 0.24209(19) 0.0506(16) Uani 0.712(13) 1 d . U P I 2
F21A F 0.6640(6) 0.6533(2) 0.2865(2) 0.0540(16) Uani 0.712(13) 1 d . U P I 2
F40A F 0.8828(16) 0.7406(9) 1.0006(8) 0.036(3) Uani 0.283(9) 1 d . U P F 2
F42A F 0.8313(13) 0.6648(5) 0.9644(5) 0.060(3) Uani 0.283(9) 1 d . U P F 2
F41A F 0.7374(7) 0.7094(5) 1.0184(4) 0.049(3) Uani 0.283(9) 1 d . U P F 2
F46A F 0.6997(10) 0.5510(7) 0.8346(5) 0.066(3) Uani 0.50(3) 1 d . U P C 2
F48A F 0.6204(14) 0.5576(6) 0.7686(4) 0.063(3) Uani 0.50(3) 1 d . U P C 2
F47A F 0.5861(13) 0.4948(4) 0.8039(6) 0.075(3) Uani 0.50(3) 1 d . U P C 2
F2A F 0.2974(15) 0.6784(7) 0.5540(7) 0.040(3) Uani 0.192(5) 1 d . U P Q 2
C1D C 0.333(3) 0.6330(16) 0.5374(13) 0.0322(11) Uani 0.192(5) 1 d . U P Q 2
F3A F 0.3463(10) 0.6099(5) 0.5736(5) 0.046(3) Uani 0.192(5) 1 d . U P Q 2
F1A F 0.2645(11) 0.6104(7) 0.5098(6) 0.052(3) Uani 0.192(5) 1 d . U P Q 2
C1E C 0.386(3) 1.0761(15) 0.651(2) 0.0618(17) Uani 0.140(3) 1 d D U P A 2
H1EA H 0.4231 1.0600 0.6219 0.074 Uiso 0.140(3) 1 calc R . P A 2
H1EB H 0.4342 1.0811 0.6784 0.074 Uiso 0.140(3) 1 calc R . P A 2
C1F C 0.331(4) 1.1256(15) 0.644(2) 0.0513(17) Uani 0.140(3) 1 d D U P A 2
H1FA H 0.2687 1.1174 0.6231 0.077 Uiso 0.140(3) 1 calc GR . P A 2
H1FB H 0.3793 1.1468 0.6285 0.077 Uiso 0.140(3) 1 calc GR . P A 2
H1FC H 0.3089 1.1441 0.6746 0.077 Uiso 0.140(3) 1 calc GR . P A 2
C78A C 0.1113(13) 0.9357(6) 0.9063(5) 0.062(3) Uani 0.51(2) 1 d . U P H 2
H78D H 0.1211 0.8988 0.9020 0.092 Uiso 0.51(2) 1 calc GR . P H 2
H78E H 0.1306 0.9483 0.8769 0.092 Uiso 0.51(2) 1 calc GR . P H 2
H78F H 0.0376 0.9435 0.9137 0.092 Uiso 0.51(2) 1 calc GR . P H 2
C77A C 0.1826(12) 0.9619(5) 0.9482(4) 0.050(3) Uani 0.51(2) 1 d . U P H 2
H77A H 0.1707 0.9994 0.9518 0.060 Uiso 0.51(2) 1 calc R . P H 2
C79A C 0.1472(14) 0.9439(6) 0.9954(5) 0.073(4) Uani 0.51(2) 1 d . U P H 2
H79D H 0.0706 0.9456 0.9980 0.109 Uiso 0.51(2) 1 calc GR . P H 2
H79E H 0.1793 0.9660 1.0227 0.109 Uiso 0.51(2) 1 calc GR . P H 2
H79F H 0.1696 0.9088 0.9953 0.109 Uiso 0.51(2) 1 calc GR . P H 2
C76A C 0.2976(11) 0.9527(4) 0.9371(4) 0.037(2) Uani 0.51(2) 1 d . U P H 2
C71A C 0.3667(12) 0.9912(5) 0.9265(5) 0.033(3) Uani 0.51(2) 1 d . U P H 2
C72A C 0.4691(12) 0.9804(6) 0.9125(5) 0.035(2) Uani 0.51(2) 1 d . U P H 2
C73A C 0.5053(12) 0.9307(4) 0.9117(4) 0.037(2) Uani 0.51(2) 1 d . U P H 2
H73A H 0.5751 0.9223 0.9019 0.044 Uiso 0.51(2) 1 calc R . P H 2
C74A C 0.4399(13) 0.8937(4) 0.9252(4) 0.035(3) Uani 0.51(2) 1 d . U P H 2
H74A H 0.4670 0.8607 0.9261 0.042 Uiso 0.51(2) 1 calc R . P H 2
C75A C 0.3386(14) 0.9034(4) 0.9371(4) 0.037(3) Uani 0.51(2) 1 d . U P H 2
H75A H 0.2949 0.8771 0.9455 0.044 Uiso 0.51(2) 1 calc R . P H 2
C80A C 0.5404(14) 1.0197(7) 0.8966(7) 0.050(3) Uani 0.51(2) 1 d . U P H 2
H80A H 0.5037 1.0532 0.9014 0.059 Uiso 0.51(2) 1 calc R . P H 2
C81A C 0.5698(19) 1.0065(8) 0.8457(6) 0.072(5) Uani 0.51(2) 1 d . U P H 2
H81D H 0.6022 0.9728 0.8403 0.108 Uiso 0.51(2) 1 calc GR . P H 2
H81E H 0.6198 1.0318 0.8374 0.108 Uiso 0.51(2) 1 calc GR . P H 2
H81F H 0.5067 1.0060 0.8257 0.108 Uiso 0.51(2) 1 calc GR . P H 2
C82A C 0.6413(15) 1.0255(10) 0.9239(7) 0.071(5) Uani 0.51(2) 1 d . U P H 2
H82D H 0.6266 1.0343 0.9580 0.106 Uiso 0.51(2) 1 calc GR . P H 2
H82E H 0.6838 1.0526 0.9136 0.106 Uiso 0.51(2) 1 calc GR . P H 2
H82F H 0.6799 0.9935 0.9179 0.106 Uiso 0.51(2) 1 calc GR . P H 2
C94A C 0.431(2) 1.2142(10) 0.8279(12) 0.062(6) Uani 0.45(4) 1 d . . P N 2
H94D H 0.4281 1.2166 0.7939 0.093 Uiso 0.45(4) 1 calc GR . P N 2
H94E H 0.5040 1.2147 0.8385 0.093 Uiso 0.45(4) 1 calc GR . P N 2
H94F H 0.3939 1.2432 0.8460 0.093 Uiso 0.45(4) 1 calc GR . P N 2
C93A C 0.4284(14) 1.1203(8) 0.8049(10) 0.056(5) Uani 0.45(4) 1 d . . P N 2
H93D H 0.3990 1.0892 0.8140 0.085 Uiso 0.45(4) 1 calc GR . P N 2
H93E H 0.5048 1.1210 0.8096 0.085 Uiso 0.45(4) 1 calc GR . P N 2
H93F H 0.4124 1.1211 0.7713 0.085 Uiso 0.45(4) 1 calc GR . P N 2
C1G C 0.6407(18) 0.4270(8) 0.6795(10) 0.051(2) Uani 0.239(8) 1 d D . P P 2
H1GA H 0.6165 0.4404 0.6508 0.061 Uiso 0.239(8) 1 calc R . P P 2
H1GB H 0.6848 0.4534 0.6988 0.061 Uiso 0.239(8) 1 calc R . P P 2
C1H C 0.5467(18) 0.4146(9) 0.7083(9) 0.074(2) Uani 0.239(8) 1 d D . P P 2
H1HA H 0.4963 0.3937 0.6873 0.110 Uiso 0.239(8) 1 calc GR . P P 2
H1HB H 0.5130 0.4462 0.7228 0.110 Uiso 0.239(8) 1 calc GR . P P 2
H1HC H 0.5699 0.3959 0.7334 0.110 Uiso 0.239(8) 1 calc GR . P P 2
C60A C 1.103(3) 0.4186(7) 0.8703(11) 0.0590(18) Uani 0.200(12) 1 d D U P G 2
H60D H 1.1269 0.4258 0.8393 0.089 Uiso 0.200(12) 1 calc GR . P G 2
H60E H 1.1449 0.4389 0.8957 0.089 Uiso 0.200(12) 1 calc GR . P G 2
H60F H 1.0289 0.4275 0.8745 0.089 Uiso 0.200(12) 1 calc GR . P G 2
C61A C 1.2249(16) 0.3425(12) 0.8822(13) 0.0538(17) Uani 0.200(12) 1 d D U P G 2
H61D H 1.2269 0.3053 0.8752 0.081 Uiso 0.200(12) 1 calc GR . P G 2
H61E H 1.2431 0.3539 0.9158 0.081 Uiso 0.200(12) 1 calc GR . P G 2
H61F H 1.2754 0.3569 0.8619 0.081 Uiso 0.200(12) 1 calc GR . P G 2
C49A C 1.1876(9) 0.4744(5) 0.7533(4) 0.066(2) Uani 0.698(19) 1 d D U P M 2
H49D H 1.1147 0.4655 0.7596 0.099 Uiso 0.698(19) 1 calc GR . P M 2
H49E H 1.2153 0.4982 0.7804 0.099 Uiso 0.698(19) 1 calc GR . P M 2
H49F H 1.2302 0.4435 0.7487 0.099 Uiso 0.698(19) 1 calc GR . P M 2
C48A C 1.3048(6) 0.5048(5) 0.6915(5) 0.063(2) Uani 0.698(19) 1 d D U P M 2
H48D H 1.3375 0.4713 0.6846 0.095 Uiso 0.698(19) 1 calc GR . P M 2
H48E H 1.3452 0.5265 0.7164 0.095 Uiso 0.698(19) 1 calc GR . P M 2
H48F H 1.3038 0.5205 0.6626 0.095 Uiso 0.698(19) 1 calc GR . P M 2

loop_
_atom_site_aniso_label
_atom_site_aniso_U_11
_atom_site_aniso_U_22
_atom_site_aniso_U_33
_atom_site_aniso_U_23
_atom_site_aniso_U_13
_atom_site_aniso_U_12
Pt1 0.03896(9) 0.01738(7) 0.01681(7) 0.00692(5) 0.00335(6) -0.00033(6)
Pt2 0.03496(18) 0.0178(2) 0.01839(8) -0.00099(13) -0.00739(10) -0.00123(13)
Tl1 0.03527(9) 0.02279(7) 0.02752(8) 0.00124(6) 0.00048(6) 0.00557(6)
Tl2 0.0382(2) 0.02152(16) 0.04400(12) 0.00869(11) 0.00121(13) 0.00199(16)
N1 0.0380(19) 0.0232(16) 0.0202(17) 0.0008(13) -0.0037(14) 0.0045(14)
F34 0.0450(15) 0.0614(17) 0.0472(16) -0.0166(13) -0.0082(12) -0.0156(13)
F37 0.0335(18) 0.070(4) 0.133(5) 0.054(3) -0.012(2) -0.0167(17)
F35 0.0517(15) 0.0533(15) 0.0242(13) -0.0107(11) 0.0015(11) 0.0043(12)
F36 0.097(2) 0.0393(15) 0.0473(16) -0.0108(12) -0.0263(16) 0.0231(15)
F33 0.098(2) 0.0596(17) 0.0360(15) 0.0027(13) -0.0212(15) 0.0335(16)
F32 0.113(3) 0.0409(17) 0.128(3) 0.0209(19) -0.048(3) -0.0025(18)
F31 0.163(4) 0.080(2) 0.0426(18) 0.0060(16) 0.021(2) 0.083(2)
F46 0.074(3) 0.045(5) 0.075(7) -0.008(4) 0.006(3) 0.031(3)
F48 0.090(6) 0.063(7) 0.046(3) -0.011(3) 0.008(3) 0.028(5)
F47 0.112(7) 0.041(3) 0.068(6) -0.002(3) 0.004(4) 0.033(3)
F43 0.033(2) 0.039(3) 0.028(2) -0.0021(18) -0.0048(18) -0.0103(19)
F26 0.102(4) 0.077(3) 0.042(3) 0.011(2) -0.017(3) -0.004(2)
F27 0.084(3) 0.100(3) 0.033(2) -0.026(2) -0.005(2) 0.030(3)
F25 0.056(2) 0.136(5) 0.037(3) -0.009(3) -0.0066(19) -0.033(3)
F28 0.0294(14) 0.0571(17) 0.090(2) -0.0046(15) -0.0088(14) -0.0139(12)
F30 0.0260(14) 0.100(2) 0.070(2) -0.0430(17) -0.0009(13) 0.0189(14)
F29 0.0354(15) 0.090(2) 0.070(2) 0.0216(17) -0.0040(14) 0.0207(14)
F40 0.058(5) 0.050(3) 0.061(4) 0.012(3) -0.026(3) -0.002(3)
F41 0.045(2) 0.088(4) 0.071(3) 0.050(3) -0.014(2) -0.018(2)
C22 0.045(3) 0.033(2) 0.040(3) 0.0026(19) -0.001(2) -0.0112(19)
C21 0.058(3) 0.043(3) 0.035(2) 0.003(2) -0.016(2) -0.012(2)
C19 0.052(3) 0.037(2) 0.050(3) 0.002(2) 0.017(2) -0.010(2)
C59 0.040(2) 0.057(2) 0.032(2) -0.0020(18) -0.0038(17) -0.0187(17)
C64 0.038(3) 0.046(3) 0.063(3) 0.007(2) 0.006(2) -0.003(2)
C36 0.071(3) 0.048(3) 0.043(3) 0.010(2) -0.012(2) -0.001(2)
C40 0.052(3) 0.041(3) 0.050(3) -0.001(2) -0.007(2) -0.002(2)
C39 0.034(2) 0.053(3) 0.039(3) 0.017(2) 0.0012(19) 0.005(2)
C52 0.056(3) 0.074(4) 0.037(3) -0.016(2) 0.015(2) -0.030(3)
C51 0.046(3) 0.055(3) 0.034(2) 0.001(2) 0.009(2) 0.001(2)
C81 0.062(8) 0.058(9) 0.043(5) 0.004(4) 0.007(4) -0.003(6)
C91 0.082(4) 0.089(5) 0.073(4) -0.020(3) 0.035(3) 0.020(4)
C90 0.056(3) 0.090(4) 0.073(4) -0.012(3) 0.019(3) -0.019(3)
C123 0.040(3) 0.068(3) 0.042(3) -0.007(2) 0.011(2) 0.001(2)
C124 0.070(3) 0.043(3) 0.048(3) 0.012(2) 0.014(3) 0.000(2)
C121 0.096(4) 0.036(3) 0.040(3) 0.006(2) 0.011(3) 0.002(3)
C111 0.154(7) 0.078(4) 0.049(4) 0.026(3) -0.028(4) -0.011(4)
C109 0.053(4) 0.106(5) 0.082(4) -0.021(4) 0.012(3) -0.021(3)
F21 0.039(6) 0.051(3) 0.041(6) 0.002(3) 0.019(5) 0.016(3)
F8 0.0375(13) 0.0357(13) 0.0471(15) 0.0220(11) -0.0041(11) 0.0045(10)
F7 0.0225(12) 0.0665(17) 0.0571(16) 0.0323(13) -0.0055(11) 0.0096(11)
F9 0.0549(16) 0.0511(15) 0.0287(13) 0.0079(11) -0.0156(11) 0.0083(12)
F22 0.0532(16) 0.090(2) 0.0458(16) 0.0283(15) -0.0137(13) -0.0510(16)
F24 0.0368(13) 0.0613(16) 0.0413(14) 0.0340(12) -0.0004(11) -0.0082(12)
F23 0.0532(16) 0.0687(18) 0.0412(15) 0.0125(13) 0.0247(13) 0.0109(14)
F10 0.110(4) 0.095(6) 0.044(4) 0.014(4) -0.009(3) 0.023(3)
F11 0.120(5) 0.042(2) 0.024(3) 0.0071(19) 0.016(4) 0.000(3)
F14 0.086(4) 0.054(6) 0.111(8) 0.044(6) -0.009(3) 0.018(3)
F20 0.047(6) 0.064(7) 0.026(3) 0.008(4) 0.004(3) 0.016(4)
F19 0.029(3) 0.080(7) 0.036(5) -0.001(4) 0.008(3) 0.011(3)
F16 0.036(3) 0.066(5) 0.080(7) 0.022(5) 0.002(4) 0.017(3)
F18 0.050(5) 0.049(5) 0.034(3) 0.010(3) -0.008(3) 0.023(4)
F17 0.055(6) 0.056(4) 0.052(4) 0.001(3) -0.014(3) 0.036(3)
C193 0.047(3) 0.042(3) 0.059(3) -0.010(2) -0.004(2) -0.005(2)
C189 0.047(3) 0.046(3) 0.066(4) 0.025(3) -0.002(3) -0.007(2)
F45 0.061(4) 0.046(3) 0.045(3) 0.011(2) 0.011(2) 0.003(3)
C26 0.0197(18) 0.0248(18) 0.0220(18) 0.0106(15) -0.0040(14) -0.0039(14)
C194 0.031(2) 0.043(2) 0.049(3) -0.002(2) -0.004(2) -0.0113(19)
O2 0.047(2) 0.049(2) 0.084(3) 0.0300(19) 0.0083(19) 0.0032(16)
N2 0.0383(18) 0.0162(14) 0.0217(17) 0.0015(12) -0.0033(14) 0.0070(13)
O1 0.0304(16) 0.0548(19) 0.0424(18) -0.0075(14) -0.0024(13) 0.0029(14)
C140 0.041(3) 0.049(3) 0.028(2) -0.0044(19) -0.0082(19) 0.008(2)
C135 0.022(2) 0.036(2) 0.032(2) -0.0065(17) 0.0009(16) -0.0017(16)
C134 0.0195(19) 0.039(2) 0.027(2) -0.0044(17) 0.0012(16) -0.0005(16)
C133 0.0133(17) 0.034(2) 0.028(2) -0.0083(16) 0.0039(15) -0.0002(15)
B5 0.016(2) 0.030(2) 0.028(2) -0.0090(18) 0.0031(17) 0.0008(17)
C125 0.0195(18) 0.0223(18) 0.030(2) -0.0057(15) 0.0036(15) -0.0023(14)
C130 0.0226(19) 0.031(2) 0.030(2) -0.0051(16) -0.0006(16) -0.0009(16)
C129 0.033(2) 0.028(2) 0.028(2) -0.0037(16) 0.0033(17) -0.0039(16)
C131 0.045(2) 0.060(2) 0.0227(19) -0.0093(15) 0.0010(15) 0.0011(17)
C147 0.0327(19) 0.040(2) 0.068(3) 0.0212(18) -0.0098(16) -0.0096(15)
F38 0.082(3) 0.094(4) 0.075(3) 0.049(3) -0.024(2) -0.048(3)
F39 0.117(4) 0.037(2) 0.112(4) 0.023(2) 0.025(3) -0.002(2)
C145 0.0195(19) 0.0269(19) 0.038(2) 0.0007(17) 0.0012(16) 0.0021(15)
C144 0.0178(19) 0.031(2) 0.040(2) -0.0017(17) 0.0013(17) 0.0031(16)
C143 0.0202(19) 0.034(2) 0.034(2) -0.0007(17) 0.0012(16) 0.0055(16)
C142 0.025(2) 0.029(2) 0.031(2) 0.0008(16) 0.0076(16) 0.0026(16)
C141 0.0198(18) 0.0272(19) 0.025(2) -0.0087(15) 0.0042(15) 0.0032(15)
C146 0.0197(19) 0.0272(19) 0.029(2) -0.0034(16) 0.0028(15) 0.0061(15)
C138 0.023(2) 0.041(2) 0.022(2) -0.0082(17) -0.0016(16) 0.0057(17)
C137 0.027(2) 0.039(2) 0.027(2) -0.0036(17) -0.0031(17) 0.0068(17)
C136 0.024(2) 0.060(3) 0.019(2) 0.0014(18) -0.0037(16) 0.0033(19)
C139 0.063(3) 0.053(3) 0.028(2) -0.001(2) -0.007(2) 0.015(3)
C149 0.026(2) 0.031(2) 0.025(2) -0.0041(16) 0.0017(16) -0.0033(16)
C154 0.037(2) 0.029(2) 0.032(2) -0.0003(17) 0.0010(18) 0.0054(17)
C153 0.061(3) 0.030(2) 0.027(2) -0.0035(17) -0.002(2) 0.010(2)
C155 0.080(3) 0.0421(19) 0.044(2) -0.0106(18) 0.0041(19) 0.0281(19)
C152 0.088(4) 0.025(2) 0.023(2) -0.0014(17) -0.006(2) -0.008(2)
C151 0.064(3) 0.039(2) 0.016(2) -0.0029(17) 0.0018(19) -0.018(2)
C150 0.039(2) 0.036(2) 0.022(2) -0.0051(17) 0.0004(17) -0.0078(18)
C156 0.042(4) 0.039(2) 0.030(2) -0.0011(15) 0.001(2) -0.013(2)
F44 0.071(4) 0.064(3) 0.047(2) -0.015(2) 0.009(2) -0.035(3)
C126 0.0223(19) 0.0280(19) 0.027(2) -0.0064(16) 0.0034(15) -0.0030(15)
C127 0.0202(19) 0.0252(19) 0.036(2) -0.0053(16) 0.0037(16) -0.0028(15)
C128 0.024(2) 0.029(2) 0.034(2) -0.0046(16) 0.0124(17) -0.0026(16)
C132 0.021(2) 0.046(3) 0.039(3) -0.010(2) 0.0056(18) 0.0016(18)
C148 0.0314(19) 0.0442(19) 0.052(2) 0.0154(16) -0.0078(15) -0.0027(16)
F42 0.044(3) 0.038(2) 0.065(3) 0.0185(17) -0.0003(19) 0.0102(17)
C1 0.033(2) 0.0215(18) 0.0208(19) -0.0001(15) 0.0012(16) -0.0023(15)
N42 0.0318(17) 0.0170(14) 0.0171(15) 0.0042(12) 0.0013(13) 0.0001(12)
C5 0.0275(19) 0.0221(18) 0.0188(18) 0.0078(14) -0.0019(15) -0.0047(15)
C10 0.033(2) 0.0205(17) 0.0179(18) 0.0033(14) -0.0012(15) -0.0062(15)
C11 0.036(2) 0.0286(19) 0.0107(17) 0.0026(14) 0.0036(15) -0.0020(16)
C12 0.042(2) 0.0252(19) 0.0168(18) 0.0038(15) -0.0026(16) -0.0033(17)
C20 0.040(2) 0.026(2) 0.034(2) 0.0027(17) -0.0077(18) -0.0051(17)
C13 0.048(3) 0.026(2) 0.0197(19) 0.0031(15) -0.0014(17) -0.0007(18)
C14 0.049(3) 0.035(2) 0.023(2) 0.0011(17) 0.0046(18) 0.0103(19)
C15 0.035(2) 0.043(2) 0.024(2) -0.0011(17) 0.0064(17) -0.0004(18)
C16 0.037(2) 0.030(2) 0.0184(19) -0.0016(15) 0.0082(16) -0.0016(17)
C17 0.035(2) 0.031(2) 0.044(3) -0.0079(18) 0.0115(19) -0.0076(18)
C9 0.055(3) 0.033(2) 0.0176(19) 0.0082(16) 0.0040(18) -0.0062(19)
C8 0.062(3) 0.031(2) 0.029(2) 0.0169(18) -0.006(2) -0.006(2)
C7 0.045(2) 0.026(2) 0.037(2) 0.0133(17) -0.0111(19) -0.0007(18)
C6 0.028(2) 0.0215(18) 0.0246(19) 0.0073(15) -0.0029(15) -0.0039(15)
C53 0.031(2) 0.0200(17) 0.0231(19) 0.0057(14) -0.0040(16) 0.0077(15)
C54 0.027(2) 0.028(2) 0.030(2) 0.0031(16) -0.0048(16) 0.0099(16)
C55 0.028(2) 0.030(2) 0.034(2) -0.0069(17) -0.0080(17) 0.0108(16)
C56 0.037(2) 0.031(2) 0.029(2) 0.0042(17) 0.0018(18) 0.0125(17)
C57 0.028(2) 0.030(2) 0.038(2) 0.0050(17) 0.0021(17) 0.0042(16)
C58 0.028(2) 0.0260(19) 0.032(2) 0.0053(16) -0.0027(17) 0.0011(16)
C60 0.058(4) 0.056(3) 0.060(4) -0.001(2) -0.010(3) -0.023(2)
C61 0.042(3) 0.063(4) 0.053(3) 0.003(3) -0.014(3) -0.021(2)
C62 0.027(2) 0.044(2) 0.037(2) -0.0101(19) -0.0019(18) 0.0035(18)
C63 0.029(2) 0.051(3) 0.069(3) -0.006(2) -0.021(2) 0.004(2)
C2 0.035(2) 0.0166(17) 0.0192(18) -0.0003(15) 0.0036(16) 0.0038(15)
N68 0.0301(17) 0.0140(14) 0.0179(15) 0.0040(12) 0.0034(13) 0.0028(12)
C23 0.0201(17) 0.0179(16) 0.0161(17) 0.0051(13) -0.0031(14) -0.0028(13)
C28 0.0244(18) 0.0179(16) 0.0140(17) 0.0037(13) -0.0039(14) 0.0009(14)
C29 0.036(2) 0.0104(15) 0.0208(18) 0.0048(13) 0.0066(16) 0.0004(14)
C30 0.032(2) 0.0228(18) 0.027(2) 0.0095(15) 0.0095(16) 0.0000(15)
C31 0.037(2) 0.027(2) 0.041(2) 0.0052(18) 0.0135(19) 0.0049(17)
C32 0.060(3) 0.027(2) 0.039(3) -0.0016(18) 0.023(2) 0.006(2)
C33 0.078(3) 0.030(2) 0.020(2) -0.0028(17) 0.012(2) 0.006(2)
C34 0.055(3) 0.0185(18) 0.0208(19) 0.0033(15) 0.0026(18) 0.0006(17)
C35 0.067(3) 0.031(2) 0.020(2) -0.0009(16) -0.007(2) 0.007(2)
C37 0.095(4) 0.060(3) 0.040(3) 0.023(2) -0.020(3) -0.002(3)
C38 0.024(2) 0.041(2) 0.028(2) 0.0035(17) 0.0043(16) 0.0058(17)
C27 0.0275(19) 0.0154(16) 0.0202(18) 0.0059(13) -0.0057(15) 0.0001(14)
C25 0.0181(17) 0.0244(18) 0.0207(18) 0.0040(14) 0.0001(14) -0.0007(14)
C24 0.0202(18) 0.0179(17) 0.0212(18) 0.0014(14) -0.0018(14) -0.0007(14)
C41 0.0209(19) 0.0202(18) 0.038(2) 0.0080(16) 0.0118(16) 0.0043(14)
C46 0.031(2) 0.028(2) 0.064(3) 0.019(2) 0.006(2) 0.0064(17)
C47 0.052(2) 0.051(3) 0.071(3) 0.030(2) -0.028(2) 0.003(2)
C49 0.076(5) 0.059(7) 0.069(4) 0.027(4) -0.027(3) 0.008(4)
C48 0.056(3) 0.067(5) 0.063(6) 0.002(5) -0.029(3) -0.013(3)
C45 0.034(3) 0.044(3) 0.098(4) 0.036(3) 0.012(3) 0.020(2)
C44 0.048(3) 0.019(2) 0.102(4) 0.003(3) 0.034(3) -0.005(2)
C43 0.040(3) 0.023(2) 0.072(3) -0.003(2) 0.026(2) 0.0008(19)
C42 0.034(2) 0.0206(19) 0.042(2) -0.0039(17) 0.0253(19) -0.0066(16)
C50 0.048(3) 0.034(2) 0.029(2) -0.0056(18) 0.0057(19) -0.0171(19)
C3 0.038(2) 0.0250(19) 0.023(2) 0.0031(16) -0.0027(17) 0.0060(16)
C65 0.041(2) 0.0257(19) 0.0167(18) -0.0020(15) 0.0017(16) 0.0022(16)
C66 0.034(2) 0.028(2) 0.025(2) -0.0016(16) 0.0049(17) 0.0059(16)
C67 0.056(3) 0.032(2) 0.031(2) -0.0083(18) 0.003(2) 0.009(2)
C68 0.071(3) 0.039(2) 0.024(2) -0.0109(19) -0.003(2) 0.006(2)
C69 0.073(3) 0.042(3) 0.016(2) -0.0009(18) -0.009(2) 0.004(2)
C70 0.057(3) 0.0275(16) 0.0199(19) 0.0003(14) -0.0004(18) 0.0041(16)
C71 0.056(5) 0.027(3) 0.009(6) -0.001(2) -0.009(3) 0.004(2)
C72 0.057(5) 0.023(3) 0.020(5) 0.002(3) -0.004(3) 0.003(3)
C80 0.054(5) 0.023(5) 0.038(5) 0.009(3) 0.000(3) 0.009(3)
C82 0.067(7) 0.062(8) 0.053(7) 0.020(6) -0.008(5) -0.008(6)
C73 0.061(6) 0.025(3) 0.026(5) 0.005(3) -0.002(4) 0.003(3)
C74 0.068(6) 0.022(4) 0.029(6) -0.003(3) 0.005(5) 0.000(3)
C75 0.069(6) 0.030(3) 0.031(6) -0.002(3) 0.004(4) 0.001(3)
C76 0.066(5) 0.028(3) 0.027(5) -0.004(3) 0.003(4) 0.001(3)
C77 0.066(5) 0.038(6) 0.062(5) 0.003(4) 0.010(4) 0.005(3)
C78 0.078(7) 0.056(9) 0.071(6) 0.010(5) 0.003(5) -0.005(5)
C79 0.087(8) 0.115(14) 0.068(6) 0.025(6) 0.017(5) 0.021(7)
C83 0.038(2) 0.0218(19) 0.031(2) -0.0061(16) -0.0037(18) 0.0110(16)
C84 0.044(2) 0.025(2) 0.036(2) 0.0048(17) -0.0118(19) -0.0006(17)
C92 0.051(3) 0.045(3) 0.035(2) 0.013(2) -0.006(2) -0.009(2)
C93 0.050(7) 0.100(16) 0.064(10) -0.006(8) -0.003(7) -0.022(9)
C94 0.081(14) 0.044(10) 0.061(12) 0.014(9) -0.031(10) -0.017(8)
C85 0.071(4) 0.030(2) 0.061(3) 0.018(2) -0.020(3) -0.007(2)
C86 0.076(4) 0.032(3) 0.078(4) 0.014(3) -0.034(3) 0.012(2)
C87 0.045(3) 0.035(3) 0.079(4) -0.005(2) -0.024(3) 0.017(2)
C88 0.040(3) 0.031(2) 0.046(3) -0.0136(19) 0.000(2) 0.0145(19)
C89 0.038(3) 0.058(3) 0.053(3) -0.012(2) 0.013(2) 0.008(2)
C4 0.037(2) 0.0235(19) 0.022(2) 0.0034(15) 0.0000(17) 0.0071(16)
C95 0.029(2) 0.0183(17) 0.0243(19) 0.0005(14) -0.0024(16) -0.0026(15)
C96 0.033(2) 0.029(2) 0.029(2) 0.0049(16) -0.0005(17) -0.0010(16)
C113 0.038(2) 0.0188(18) 0.028(2) 0.0009(15) -0.0072(17) -0.0008(16)
C114 0.037(2) 0.031(2) 0.032(2) -0.0048(17) -0.0057(18) 0.0011(17)
C122 0.032(2) 0.047(3) 0.037(2) 0.000(2) 0.0013(19) -0.0021(19)
C115 0.037(2) 0.044(2) 0.034(2) -0.0015(19) -0.0069(19) 0.0080(19)
C116 0.049(3) 0.033(2) 0.040(3) 0.0005(19) -0.016(2) 0.009(2)
C117 0.057(3) 0.026(2) 0.033(2) 0.0050(17) -0.013(2) 0.0024(19)
C118 0.045(2) 0.0213(19) 0.030(2) 0.0003(16) -0.0087(18) -0.0046(17)
C119 0.055(3) 0.022(2) 0.041(3) 0.0068(18) 0.007(2) 0.0006(18)
C120 0.062(3) 0.037(3) 0.075(4) 0.005(2) 0.019(3) -0.006(2)
C97 0.044(3) 0.033(2) 0.030(2) -0.0070(17) -0.0135(19) 0.0043(18)
C98 0.042(3) 0.039(2) 0.048(3) -0.007(2) -0.017(2) 0.000(2)
C99 0.043(3) 0.036(2) 0.054(3) 0.003(2) -0.017(2) 0.0084(19)
C100 0.039(2) 0.027(2) 0.037(2) 0.0034(17) -0.0066(19) 0.0012(17)
C101 0.043(3) 0.029(2) 0.044(3) 0.0004(18) -0.012(2) 0.0096(18)
C106 0.048(3) 0.036(2) 0.047(3) -0.002(2) -0.003(2) 0.014(2)
C105 0.046(3) 0.036(2) 0.050(3) 0.000(2) 0.001(2) 0.013(2)
C104 0.066(3) 0.032(2) 0.060(3) -0.005(2) -0.015(3) 0.016(2)
C103 0.081(4) 0.029(2) 0.051(3) 0.006(2) -0.010(3) 0.004(2)
C102 0.064(3) 0.028(2) 0.044(3) 0.0040(19) -0.017(2) 0.006(2)
C110 0.091(4) 0.039(3) 0.042(3) 0.011(2) -0.005(3) -0.010(3)
C112 0.101(5) 0.069(4) 0.086(5) -0.004(3) 0.013(4) -0.006(4)
C107 0.067(3) 0.043(3) 0.061(3) -0.016(2) 0.030(3) -0.009(2)
C108 0.056(3) 0.049(3) 0.078(4) 0.017(3) 0.017(3) 0.001(2)
F12 0.110(5) 0.041(3) 0.024(3) -0.007(2) 0.011(3) 0.019(3)
C179 0.099(3) 0.0316(17) 0.025(2) 0.0018(15) 0.0084(17) 0.0152(18)
C177 0.035(2) 0.0242(19) 0.025(2) 0.0034(15) 0.0032(16) 0.0040(16)
C178 0.0242(19) 0.0169(17) 0.028(2) 0.0059(14) -0.0021(15) 0.0032(14)
C173 0.0142(17) 0.0195(17) 0.0261(19) 0.0074(14) -0.0009(14) 0.0035(13)
C181 0.0163(17) 0.0185(17) 0.0252(19) 0.0069(14) 0.0001(14) -0.0015(13)
C186 0.0166(17) 0.0188(17) 0.0271(19) 0.0078(14) 0.0016(14) -0.0003(13)
C185 0.0153(17) 0.0270(18) 0.0254(19) 0.0056(15) -0.0007(14) -0.0008(14)
C187 0.0276(17) 0.0505(19) 0.0248(17) 0.0051(15) 0.0026(14) 0.0130(14)
C167 0.0244(16) 0.0260(18) 0.0285(19) 0.0037(14) 0.0060(13) -0.0045(13)
C168 0.037(2) 0.0169(18) 0.038(2) 0.0066(16) 0.0099(18) -0.0035(16)
C169 0.033(2) 0.0199(18) 0.038(2) 0.0091(16) 0.0130(18) 0.0057(16)
C170 0.0219(19) 0.0223(18) 0.030(2) 0.0084(15) 0.0096(15) 0.0046(14)
C165 0.0205(18) 0.0198(17) 0.0153(17) 0.0039(13) -0.0020(14) 0.0008(13)
C166 0.0210(18) 0.0202(17) 0.0268(19) 0.0003(14) 0.0026(15) 0.0025(14)
C157 0.0215(18) 0.0160(16) 0.0202(18) 0.0043(13) 0.0008(14) 0.0021(13)
C162 0.0211(18) 0.0173(16) 0.0210(18) 0.0062(14) -0.0039(14) -0.0029(13)
C161 0.0246(19) 0.0193(17) 0.0198(18) 0.0017(14) 0.0017(14) -0.0042(14)
C160 0.0184(18) 0.0230(18) 0.0240(19) 0.0012(14) 0.0006(15) 0.0022(14)
C159 0.0208(18) 0.0251(18) 0.0218(18) 0.0063(15) -0.0007(15) 0.0046(14)
C158 0.0205(18) 0.0241(18) 0.0211(18) 0.0082(14) 0.0026(14) 0.0036(14)
C164 0.026(2) 0.033(2) 0.033(2) 0.0026(17) -0.0065(17) 0.0075(16)
C163 0.028(2) 0.041(2) 0.029(2) 0.0116(18) -0.0059(17) -0.0109(18)
C174 0.037(2) 0.0223(19) 0.029(2) 0.0083(16) -0.0007(17) 0.0058(16)
C175 0.043(2) 0.0196(19) 0.040(2) 0.0061(17) -0.0018(19) 0.0073(17)
C176 0.041(2) 0.0211(19) 0.033(2) -0.0026(16) 0.0004(18) 0.0122(17)
C180 0.086(3) 0.0234(19) 0.064(2) 0.0169(16) -0.003(2) 0.0135(19)
F15 0.079(7) 0.029(5) 0.073(4) 0.010(3) -0.004(4) 0.017(5)
F13 0.103(7) 0.026(5) 0.068(4) 0.020(4) 0.004(4) 0.006(5)
C182 0.0206(18) 0.0260(18) 0.0237(19) 0.0075(15) 0.0023(15) 0.0053(14)
C183 0.0209(19) 0.030(2) 0.029(2) 0.0073(16) -0.0023(15) 0.0051(15)
C184 0.0194(18) 0.033(2) 0.0222(19) 0.0083(15) -0.0031(15) 0.0018(15)
C188 0.0333(18) 0.048(2) 0.0347(18) 0.0102(14) -0.0034(15) 0.0203(15)
C171 0.056(2) 0.0236(18) 0.076(3) 0.0137(17) 0.0260(18) 0.0160(16)
F6 0.068(3) 0.039(3) 0.128(5) 0.028(3) 0.056(3) 0.028(2)
F5 0.086(3) 0.032(2) 0.093(4) -0.008(2) 0.009(3) 0.0142(19)
F4 0.103(4) 0.046(3) 0.080(3) 0.021(2) 0.012(2) 0.045(3)
C195 0.029(4) 0.077(5) 0.041(5) -0.007(3) 0.012(3) -0.005(3)
C196 0.059(5) 0.072(5) 0.086(6) -0.002(4) 0.018(4) 0.026(4)
C190 0.053(3) 0.055(3) 0.084(4) 0.031(3) 0.014(2) 0.003(2)
C191 0.059(3) 0.058(3) 0.103(4) 0.025(2) 0.006(3) 0.006(2)
C192 0.087(5) 0.068(3) 0.115(5) 0.011(3) -0.001(4) 0.019(3)
C18 0.063(3) 0.060(3) 0.044(3) -0.015(2) 0.010(2) -0.025(3)
B2 0.020(2) 0.0182(19) 0.022(2) 0.0074(16) 0.0006(16) 0.0026(15)
F27A 0.099(7) 0.067(3) 0.048(6) -0.016(3) -0.011(5) -0.003(3)
F25A 0.058(3) 0.072(6) 0.024(4) -0.015(4) -0.007(3) 0.007(3)
F26A 0.070(5) 0.112(7) 0.032(4) 0.001(5) 0.004(4) -0.017(4)
F39A 0.073(6) 0.053(6) 0.082(5) 0.026(4) -0.017(4) -0.035(5)
F37A 0.051(5) 0.049(6) 0.091(6) 0.026(5) 0.010(4) -0.015(4)
F38A 0.044(5) 0.053(6) 0.104(8) 0.038(5) -0.013(5) -0.005(4)
F3 0.043(3) 0.077(3) 0.042(2) -0.0153(19) 0.0201(17) -0.017(2)
F1 0.0401(19) 0.0371(17) 0.093(3) 0.0174(16) 0.0327(19) -0.0047(13)
F2 0.0247(16) 0.083(3) 0.067(2) 0.0234(18) 0.0092(14) 0.0032(15)
C172 0.0271(17) 0.031(2) 0.038(3) 0.0036(17) 0.0123(18) -0.0064(14)
Tl2A 0.0382(2) 0.02152(16) 0.04400(12) 0.00869(11) 0.00121(13) 0.00199(16)
Pt2A 0.03496(18) 0.0178(2) 0.01839(8) -0.00099(13) -0.00739(10) -0.00123(13)
O2A 0.047(2) 0.049(2) 0.084(3) 0.0300(19) 0.0083(19) 0.0032(16)
C1A 0.059(3) 0.058(3) 0.103(4) 0.025(2) 0.006(3) 0.006(2)
C1B 0.087(5) 0.068(3) 0.115(5) 0.011(3) -0.001(4) 0.019(3)
F5A 0.086(6) 0.033(4) 0.120(9) 0.022(5) 0.043(6) 0.010(4)
F4A 0.074(4) 0.041(5) 0.116(6) 0.009(5) 0.006(4) 0.040(3)
F6A 0.061(6) 0.037(5) 0.086(4) 0.012(4) 0.031(4) 0.030(5)
F44A 0.069(5) 0.047(3) 0.046(4) -0.008(3) 0.011(3) -0.031(3)
F43A 0.039(4) 0.058(5) 0.047(5) 0.010(4) -0.002(3) -0.017(3)
F45A 0.037(4) 0.035(4) 0.028(3) 0.000(2) 0.004(2) -0.012(3)
C1C 0.042(4) 0.039(2) 0.030(2) -0.0011(15) 0.001(2) -0.013(2)
F12A 0.123(5) 0.072(6) 0.031(5) -0.002(4) 0.020(4) 0.033(4)
F10A 0.144(5) 0.065(5) 0.042(4) 0.013(4) -0.022(4) -0.004(4)
F11A 0.128(7) 0.036(3) 0.026(4) 0.006(2) 0.011(5) 0.022(3)
F14A 0.122(4) 0.039(3) 0.091(4) 0.034(3) -0.034(3) 0.015(3)
F13A 0.103(4) 0.036(3) 0.082(4) 0.029(3) -0.004(3) -0.002(3)
F15A 0.154(7) 0.021(2) 0.077(3) 0.012(2) 0.011(4) 0.028(4)
F16A 0.030(2) 0.070(3) 0.048(4) -0.002(3) -0.013(2) 0.0186(19)
F18A 0.046(4) 0.068(5) 0.080(5) 0.039(4) 0.001(4) 0.023(3)
F17A 0.049(4) 0.088(5) 0.037(2) 0.004(2) -0.0042(19) 0.049(3)
F19A 0.049(2) 0.077(3) 0.062(3) 0.010(2) 0.032(2) 0.004(2)
F20A 0.042(3) 0.080(4) 0.0262(19) -0.003(2) -0.0048(19) 0.024(2)
F21A 0.067(4) 0.061(3) 0.034(2) 0.005(2) 0.006(3) 0.038(2)
F40A 0.026(4) 0.049(5) 0.035(5) 0.018(4) -0.003(3) -0.003(4)
F42A 0.061(7) 0.047(3) 0.073(7) 0.010(3) -0.014(5) 0.007(3)
F41A 0.039(4) 0.060(6) 0.054(4) 0.027(4) -0.005(3) -0.004(4)
F46A 0.076(4) 0.066(6) 0.052(5) -0.006(4) 0.001(3) 0.033(3)
F48A 0.091(7) 0.048(5) 0.044(3) -0.012(3) 0.013(3) 0.030(4)
F47A 0.105(7) 0.041(3) 0.071(7) -0.015(3) 0.004(4) 0.025(3)
F2A 0.034(6) 0.040(3) 0.048(6) 0.007(3) 0.016(5) -0.001(3)
C1D 0.0271(17) 0.031(2) 0.038(3) 0.0036(17) 0.0123(18) -0.0064(14)
F3A 0.035(6) 0.057(5) 0.048(4) 0.018(4) 0.022(3) 0.004(4)
F1A 0.038(4) 0.062(6) 0.054(5) 0.000(4) 0.007(3) -0.015(4)
C1E 0.053(3) 0.055(3) 0.084(4) 0.031(3) 0.014(2) 0.003(2)
C1F 0.047(3) 0.046(3) 0.066(4) 0.025(3) -0.002(3) -0.007(2)
C78A 0.071(7) 0.050(8) 0.061(6) 0.000(5) -0.003(5) -0.010(5)
C77A 0.061(5) 0.029(5) 0.055(5) -0.009(4) 0.002(3) 0.003(3)
C79A 0.078(8) 0.079(9) 0.058(5) 0.004(5) 0.006(4) 0.001(6)
C76A 0.061(5) 0.025(3) 0.023(5) -0.004(3) -0.004(3) 0.003(3)
C71A 0.058(4) 0.024(3) 0.015(6) -0.001(2) -0.008(3) 0.005(2)
C72A 0.058(4) 0.030(3) 0.018(5) 0.004(3) -0.005(3) 0.010(3)
C73A 0.059(5) 0.030(3) 0.021(5) 0.004(3) -0.008(4) 0.006(3)
C74A 0.061(6) 0.026(4) 0.016(4) -0.002(3) -0.007(4) 0.005(3)
C75A 0.060(6) 0.023(3) 0.025(5) -0.004(3) -0.004(4) 0.003(3)
C80A 0.068(5) 0.035(5) 0.049(5) 0.014(4) 0.010(4) 0.007(4)
C81A 0.094(10) 0.071(11) 0.052(5) 0.011(4) 0.017(5) -0.002(7)
C82A 0.073(6) 0.079(10) 0.062(7) 0.017(6) 0.005(5) -0.002(5)
C94A 0.059(9) 0.043(10) 0.079(17) -0.005(11) 0.003(13) -0.013(7)
C93A 0.037(7) 0.063(11) 0.071(13) 0.014(8) 0.009(7) 0.004(7)
C1G 0.029(4) 0.077(5) 0.041(5) -0.007(3) 0.012(3) -0.005(3)
C1H 0.059(5) 0.072(5) 0.086(6) -0.002(4) 0.018(4) 0.026(4)
C60A 0.058(4) 0.056(3) 0.060(4) -0.001(2) -0.010(3) -0.023(2)
C61A 0.042(3) 0.063(4) 0.053(3) 0.003(3) -0.014(3) -0.021(2)
C49A 0.076(5) 0.059(7) 0.069(4) 0.027(4) -0.027(3) 0.008(4)
C48A 0.056(3) 0.067(5) 0.063(6) 0.002(5) -0.029(3) -0.013(3)

loop_
_atom_type_symbol
_atom_type_description
_atom_type_scat_dispersion_real
_atom_type_scat_dispersion_imag
_atom_type_scat_source
C C 0.0033 0.0016 'International Tables Vol C Tables 4.2.6.8 and 6.1.1.4'
H H 0.0000 0.0000 'International Tables Vol C Tables 4.2.6.8 and 6.1.1.4'
B B 0.0013 0.0007 'International Tables Vol C Tables 4.2.6.8 and 6.1.1.4'
F F 0.0171 0.0103 'International Tables Vol C Tables 4.2.6.8 and 6.1.1.4'
N N 0.0061 0.0033 'International Tables Vol C Tables 4.2.6.8 and 6.1.1.4'
O O 0.0106 0.0060 'International Tables Vol C Tables 4.2.6.8 and 6.1.1.4'
Pt Pt -1.7033 8.3905 'International Tables Vol C Tables 4.2.6.8 and 6.1.1.4'
Tl Tl -2.8358 9.6688 'International Tables Vol C Tables 4.2.6.8 and 6.1.1.4'

loop_
_geom_angle_atom_site_label_1
_geom_angle_atom_site_label_2
_geom_angle_atom_site_label_3
_geom_angle
C1 Pt1 Tl1 97.14(10)
C2 Pt1 Tl1 86.70(10)
C2 Pt1 C1 171.15(15)
C3 Pt2 Tl2 91.92(11)
C4 Pt2 Tl2 85.73(11)
C4 Pt2 C3 175.61(16)
O1 Tl1 Pt1 90.69(6)
Pt2 Tl2 O2 90.25(8)
C3 N1 C65 171.0(4)
H22A C22 H22B 109.5
H22A C22 H22C 109.5
H22B C22 H22C 109.5
C20 C22 H22A 109.5
C20 C22 H22B 109.5
C20 C22 H22C 109.5
H21A C21 H21B 109.5
H21A C21 H21C 109.5
H21B C21 H21C 109.5
C20 C21 H21A 109.5
C20 C21 H21B 109.5
C20 C21 H21C 109.5
H19H C19 H19I 109.5
H19H C19 H19J 109.5
H19I C19 H19J 109.5
C17 C19 H19H 109.5
C17 C19 H19I 109.5
C17 C19 H19J 109.5
C58 C59 H59 108.9
C58 C59 H59A 103.4
C58 C59 C60 112.8(4)
C58 C59 C61 107.6(4)
C58 C59 C60A 104.4(11)
C60 C59 H59 108.9
C60 C59 C61 109.5(5)
C61 C59 H59 108.9
C60A C59 H59A 103.4
C61A C59 H59A 103.4
C61A C59 C58 122.3(14)
C61A C59 C60A 117.5(15)
H64A C64 H64B 109.5
H64A C64 H64C 109.5
H64B C64 H64C 109.5
C62 C64 H64A 109.5
C62 C64 H64B 109.5
C62 C64 H64C 109.5
H36A C36 H36B 109.5
H36A C36 H36C 109.5
H36B C36 H36C 109.5
C35 C36 H36A 109.5
C35 C36 H36B 109.5
C35 C36 H36C 109.5
H40A C40 H40B 109.5
H40A C40 H40C 109.5
H40B C40 H40C 109.5
C38 C40 H40A 109.5
C38 C40 H40B 109.5
C38 C40 H40C 109.5
H39A C39 H39B 109.5
H39A C39 H39C 109.5
H39B C39 H39C 109.5
C38 C39 H39A 109.5
C38 C39 H39B 109.5
C38 C39 H39C 109.5
H52A C52 H52B 109.5
H52A C52 H52C 109.5
H52B C52 H52C 109.5
C50 C52 H52A 109.5
C50 C52 H52B 109.5
C50 C52 H52C 109.5
H51A C51 H51B 109.5
H51A C51 H51C 109.5
H51B C51 H51C 109.5
C50 C51 H51A 109.5
C50 C51 H51B 109.5
C50 C51 H51C 109.5
H81A C81 H81B 109.5
H81A C81 H81C 109.5
H81B C81 H81C 109.5
C80 C81 H81A 109.5
C80 C81 H81B 109.5
C80 C81 H81C 109.5
H91A C91 H91B 109.5
H91A C91 H91C 109.5
H91B C91 H91C 109.5
C89 C91 H91A 109.5
C89 C91 H91B 109.5
C89 C91 H91C 109.5
H90A C90 H90B 109.5
H90A C90 H90C 109.5
H90B C90 H90C 109.5
C89 C90 H90A 109.5
C89 C90 H90B 109.5
C89 C90 H90C 109.5
H12A C123 H12B 109.5
H12A C123 H12C 109.5
H12B C123 H12C 109.5
C122 C123 H12A 109.5
C122 C123 H12B 109.5
C122 C123 H12C 109.5
H12D C124 H12E 109.5
H12D C124 H12F 109.5
H12E C124 H12F 109.5
C122 C124 H12D 109.5
C122 C124 H12E 109.5
C122 C124 H12F 109.5
H12G C121 H12H 109.5
H12G C121 H12I 109.5
H12H C121 H12I 109.5
C119 C121 H12G 109.5
C119 C121 H12H 109.5
C119 C121 H12I 109.5
H11A C111 H11B 109.5
H11A C111 H11C 109.5
H11B C111 H11C 109.5
C110 C111 H11A 109.5
C110 C111 H11B 109.5
C110 C111 H11C 109.5
H10A C109 H10B 109.5
H10A C109 H10C 109.5
H10B C109 H10C 109.5
C107 C109 H10A 109.5
C107 C109 H10B 109.5
C107 C109 H10C 109.5
H19K C193 H19L 109.5
H19K C193 H19M 109.5
H19L C193 H19M 109.5
C194 C193 H19K 109.5
C194 C193 H19L 109.5
C194 C193 H19M 109.5
H18A C189 H18B 109.5
H18A C189 H18C 109.5
H18B C189 H18C 109.5
C190 C189 H18A 109.5
C190 C189 H18B 109.5
C190 C189 H18C 109.5
C27 C26 H26 119.5
C27 C26 C25 120.9(3)
C25 C26 H26 119.5
C193 C194 H19N 110.0
C193 C194 H19O 110.0
H19N C194 H19O 108.3
O1 C194 C193 108.6(3)
O1 C194 H19N 110.0
O1 C194 H19O 110.0
C190 O2 Tl2 126.6(3)
C190 O2 C191 117.8(5)
C191 O2 Tl2 115.6(4)
C4 N2 C95 171.4(4)
C194 O1 Tl1 127.7(2)
C194 O1 C195 113.3(4)
C194 O1 C1G 112.7(13)
C195 O1 Tl1 118.9(3)
C1G O1 Tl1 115.1(12)
F34 C140 F35 107.8(3)
F34 C140 F36 105.9(4)
F34 C140 C135 112.0(3)
F35 C140 F36 105.2(3)
F35 C140 C135 112.4(4)
F36 C140 C135 113.0(3)
C134 C135 C140 119.5(4)
C134 C135 C136 121.1(4)
C136 C135 C140 119.4(4)
C135 C134 H134 118.8
C135 C134 C133 122.4(4)
C133 C134 H134 118.8
C134 C133 B5 121.8(3)
C138 C133 C134 115.5(4)
C138 C133 B5 122.7(3)
C133 B5 C125 108.8(3)
C133 B5 C141 111.3(3)
C133 B5 C149 108.1(3)
C141 B5 C125 109.1(3)
C149 B5 C125 109.2(3)
C149 B5 C141 110.3(3)
C130 C125 B5 123.7(3)
C126 C125 B5 120.8(3)
C126 C125 C130 115.4(3)
C125 C130 H130 118.9
C129 C130 C125 122.3(3)
C129 C130 H130 118.9
C130 C129 C131 120.3(4)
C130 C129 C128 121.3(4)
C128 C129 C131 118.3(4)
F26 C131 C129 111.3(4)
F27 C131 F26 103.2(5)
F27 C131 C129 113.7(4)
F25 C131 F26 108.2(5)
F25 C131 F27 106.5(5)
F25 C131 C129 113.4(4)
F27A C131 C129 111.8(6)
F27A C131 F25A 100.1(8)
F25A C131 C129 113.2(5)
F26A C131 C129 116.8(6)
F26A C131 F27A 106.8(9)
F26A C131 F25A 106.7(9)
F37 C147 F38 105.6(5)
F37 C147 F39 105.2(5)
F37 C147 C145 115.6(4)
F38 C147 C145 114.0(4)
F39 C147 F38 103.2(5)
F39 C147 C145 112.0(4)
F39A C147 C145 109.8(6)
F37A C147 C145 107.5(7)
F37A C147 F39A 99.8(10)
F38A C147 C145 115.4(7)
F38A C147 F39A 106.3(10)
F38A C147 F37A 116.9(11)
C144 C145 C147 119.6(3)
C144 C145 C146 120.5(4)
C146 C145 C147 120.0(4)
C145 C144 H144 120.6
C145 C144 C143 118.8(3)
C143 C144 H144 120.6
C144 C143 C142 120.2(4)
C144 C143 C148 120.1(3)
C142 C143 C148 119.7(4)
C143 C142 H142 118.8
C141 C142 C143 122.5(4)
C141 C142 H142 118.8
C142 C141 B5 120.5(3)
C142 C141 C146 115.9(3)
C146 C141 B5 123.5(3)
C145 C146 C141 122.2(4)
C145 C146 H146 118.9
C141 C146 H146 118.9
C133 C138 H138 118.6
C137 C138 C133 122.8(3)
C137 C138 H138 118.6
C138 C137 C136 119.8(4)
C138 C137 C139 119.2(3)
C136 C137 C139 120.9(4)
C135 C136 C137 118.3(4)
C135 C136 H136 120.8
C137 C136 H136 120.8
F33 C139 F32 105.0(4)
F33 C139 F31 106.3(4)
F33 C139 C137 114.4(4)
F32 C139 C137 112.5(4)
F31 C139 F32 103.8(4)
F31 C139 C137 113.9(4)
C154 C149 B5 120.6(3)
C150 C149 B5 123.2(3)
C150 C149 C154 115.7(4)
C149 C154 H154 118.8
C153 C154 C149 122.4(4)
C153 C154 H154 118.8
C154 C153 C155 118.9(4)
C152 C153 C154 120.4(4)
C152 C153 C155 120.8(4)
F46 C155 C153 113.1(7)
F48 C155 F46 105.1(10)
F48 C155 F47 106.4(8)
F48 C155 C153 113.9(9)
F47 C155 F46 104.9(8)
F47 C155 C153 112.6(8)
F46A C155 C153 110.9(7)
F46A C155 F48A 109.5(10)
F46A C155 F47A 108.2(8)
F48A C155 C153 111.4(8)
F48A C155 F47A 105.1(7)
F47A C155 C153 111.6(8)
C153 C152 H152 120.6
C153 C152 C151 118.8(4)
C151 C152 H152 120.6
C152 C151 C150 120.5(4)
C152 C151 C156 123.9(5)
C150 C151 C156 115.5(5)
C1C C151 C152 109.7(7)
C1C C151 C150 128.7(7)
C149 C150 H150 118.9
C151 C150 C149 122.2(4)
C151 C150 H150 118.9
F43 C156 F45 105.6(8)
F43 C156 C151 116.7(7)
F45 C156 C151 108.2(7)
F44 C156 F43 106.4(8)
F44 C156 F45 106.4(7)
F44 C156 C151 112.9(7)
C125 C126 H126 118.7
C127 C126 C125 122.6(3)
C127 C126 H126 118.7
C126 C127 C132 118.9(3)
C128 C127 C126 121.0(3)
C128 C127 C132 120.1(3)
C129 C128 H128 121.3
C127 C128 C129 117.4(3)
C127 C128 H128 121.3
F28 C132 F29 104.1(3)
F28 C132 C127 112.1(4)
F30 C132 F28 108.2(3)
F30 C132 F29 105.3(4)
F30 C132 C127 113.5(3)
F29 C132 C127 113.0(3)
F40 C148 F41 109.7(6)
F40 C148 C143 116.1(6)
F40 C148 F42 103.1(6)
F41 C148 C143 115.2(4)
F41 C148 F42 100.7(4)
F42 C148 C143 110.2(4)
F40A C148 C143 108.9(11)
F40A C148 F41A 94.2(10)
F42A C148 C143 119.7(8)
F42A C148 F40A 115.0(14)
F42A C148 F41A 109.8(9)
F41A C148 C143 105.9(5)
N42 C1 Pt1 173.4(3)
C1 N42 C5 171.2(4)
C10 C5 N42 118.4(3)
C10 C5 C6 124.0(3)
C6 C5 N42 117.6(3)
C5 C10 C11 121.4(3)
C9 C10 C5 116.4(3)
C9 C10 C11 122.1(3)
C12 C11 C10 121.5(3)
C12 C11 C16 120.9(3)
C16 C11 C10 117.6(3)
C11 C12 C20 122.7(3)
C13 C12 C11 118.3(4)
C13 C12 C20 119.0(3)
C22 C20 H20 107.9
C21 C20 C22 110.0(3)
C21 C20 H20 107.9
C12 C20 C22 111.9(3)
C12 C20 C21 111.0(3)
C12 C20 H20 107.9
C12 C13 H13 119.3
C14 C13 C12 121.3(4)
C14 C13 H13 119.3
C13 C14 H14 120.0
C13 C14 C15 120.0(4)
C15 C14 H14 120.0
C14 C15 H15 119.3
C14 C15 C16 121.3(4)
C16 C15 H15 119.3
C11 C16 C17 122.3(3)
C15 C16 C11 118.2(3)
C15 C16 C17 119.5(4)
C19 C17 H17 107.7
C19 C17 C18 111.1(4)
C16 C17 C19 112.0(3)
C16 C17 H17 107.7
C16 C17 C18 110.5(4)
C18 C17 H17 107.7
C10 C9 H9 119.4
C8 C9 C10 121.1(4)
C8 C9 H9 119.4
C9 C8 H8 119.4
C9 C8 C7 121.2(4)
C7 C8 H8 119.4
C8 C7 H7 119.9
C8 C7 C6 120.3(4)
C6 C7 H7 119.9
C5 C6 C53 119.1(3)
C7 C6 C5 117.1(3)
C7 C6 C53 123.8(3)
C54 C53 C6 119.7(3)
C58 C53 C6 119.3(3)
C58 C53 C54 120.9(3)
C53 C54 C62 121.7(3)
C55 C54 C53 118.2(4)
C55 C54 C62 120.1(3)
C54 C55 H55 119.3
C56 C55 C54 121.5(4)
C56 C55 H55 119.3
C55 C56 H56 120.1
C55 C56 C57 119.7(4)
C57 C56 H56 120.1
C56 C57 H57 119.3
C56 C57 C58 121.3(4)
C58 C57 H57 119.3
C53 C58 C59 122.0(4)
C57 C58 C59 119.6(4)
C57 C58 C53 118.4(3)
C59 C60 H60A 109.5
C59 C60 H60B 109.5
C59 C60 H60C 109.5
H60A C60 H60B 109.5
H60A C60 H60C 109.5
H60B C60 H60C 109.5
C59 C61 H61A 109.5
C59 C61 H61B 109.5
C59 C61 H61C 109.5
H61A C61 H61B 109.5
H61A C61 H61C 109.5
H61B C61 H61C 109.5
C64 C62 H62 107.7
C64 C62 C63 110.9(4)
C54 C62 C64 111.3(3)
C54 C62 H62 107.7
C54 C62 C63 111.5(4)
C63 C62 H62 107.7
C62 C63 H63A 109.5
C62 C63 H63B 109.5
C62 C63 H63C 109.5
H63A C63 H63B 109.5
H63A C63 H63C 109.5
H63B C63 H63C 109.5
N68 C2 Pt1 173.8(3)
C2 N68 C23 169.9(3)
N68 C23 C28 118.4(3)
N68 C23 C24 117.9(3)
C28 C23 C24 123.6(3)
C23 C28 C29 121.8(3)
C27 C28 C23 116.4(3)
C27 C28 C29 121.8(3)
C30 C29 C28 119.4(3)
C34 C29 C28 119.3(3)
C34 C29 C30 121.2(3)
C29 C30 C38 121.8(3)
C31 C30 C29 118.1(4)
C31 C30 C38 120.0(4)
C30 C31 H31 119.2
C32 C31 C30 121.5(4)
C32 C31 H31 119.2
C31 C32 H32 120.0
C31 C32 C33 120.0(4)
C33 C32 H32 120.0
C32 C33 H33 119.3
C32 C33 C34 121.3(4)
C34 C33 H33 119.3
C29 C34 C35 122.2(3)
C33 C34 C29 117.8(4)
C33 C34 C35 120.0(4)
C36 C35 H35 107.3
C36 C35 C37 111.1(4)
C34 C35 C36 111.6(3)
C34 C35 H35 107.3
C34 C35 C37 112.0(4)
C37 C35 H35 107.3
C35 C37 H37A 109.5
C35 C37 H37B 109.5
C35 C37 H37C 109.5
H37A C37 H37B 109.5
H37A C37 H37C 109.5
H37B C37 H37C 109.5
C40 C38 H38 107.7
C39 C38 C40 110.3(3)
C39 C38 C30 113.7(3)
C39 C38 H38 107.7
C30 C38 C40 109.4(3)
C30 C38 H38 107.7
C26 C27 C28 121.3(3)
C26 C27 H27 119.3
C28 C27 H27 119.3
C26 C25 H25 119.7
C26 C25 C24 120.7(3)
C24 C25 H25 119.7
C23 C24 C41 121.7(3)
C25 C24 C23 117.1(3)
C25 C24 C41 121.2(3)
C46 C41 C24 119.8(3)
C46 C41 C42 121.7(3)
C42 C41 C24 118.5(3)
C41 C46 C47 121.7(4)
C41 C46 C45 117.0(4)
C45 C46 C47 121.3(4)
C46 C47 H47 102.0
C46 C47 H47A 110.1
C46 C47 C49 119.7(11)
C46 C47 C48 126.1(12)
C46 C47 C49A 108.3(6)
C46 C47 C48A 106.0(6)
C49 C47 H47 102.0
C48 C47 H47 102.0
C48 C47 C49 101.2(15)
C49A C47 H47A 110.1
C49A C47 C48A 112.1(6)
C48A C47 H47A 110.1
C47 C49 H49A 109.5
C47 C49 H49B 109.5
C47 C49 H49C 109.5
H49A C49 H49B 109.5
H49A C49 H49C 109.5
H49B C49 H49C 109.5
C47 C48 H48A 109.5
C47 C48 H48B 109.5
C47 C48 H48C 109.5
H48A C48 H48B 109.5
H48A C48 H48C 109.5
H48B C48 H48C 109.5
C46 C45 H45 119.7
C44 C45 C46 120.7(5)
C44 C45 H45 119.7
C45 C44 H44 119.2
C43 C44 C45 121.6(4)
C43 C44 H44 119.2
C44 C43 H43 119.9
C44 C43 C42 120.2(5)
C42 C43 H43 119.9
C41 C42 C50 121.9(3)
C43 C42 C41 118.8(4)
C43 C42 C50 119.3(4)
C52 C50 H50 107.4
C51 C50 C52 109.9(3)
C51 C50 H50 107.4
C42 C50 C52 114.2(4)
C42 C50 C51 110.2(3)
C42 C50 H50 107.4
N1 C3 Pt2 176.2(4)
N1 C3 Pt2A 171.6(4)
C66 C65 N1 117.7(3)
C70 C65 N1 118.7(3)
C70 C65 C66 123.6(3)
C65 C66 C83 121.7(3)
C67 C66 C65 116.9(4)
C67 C66 C83 121.4(3)
C66 C67 H67 119.4
C68 C67 C66 121.1(4)
C68 C67 H67 119.4
C67 C68 H68 119.7
C69 C68 C67 120.6(4)
C69 C68 H68 119.7
C68 C69 H69 119.5
C68 C69 C70 121.0(4)
C70 C69 H69 119.5
C65 C70 C69 116.8(4)
C65 C70 C71 122.2(7)
C65 C70 C71A 123.3(6)
C69 C70 C71 120.8(7)
C69 C70 C71A 119.0(7)
C72 C71 C70 114.8(11)
C72 C71 C76 123.3(12)
C76 C71 C70 121.8(10)
C71 C72 C80 123.1(12)
C71 C72 C73 117.5(10)
C73 C72 C80 119.4(12)
C81 C80 H80 105.6
C72 C80 C81 110.9(11)
C72 C80 H80 105.6
C72 C80 C82 111.5(12)
C82 C80 C81 116.7(14)
C82 C80 H80 105.6
C80 C82 H82A 109.5
C80 C82 H82B 109.5
C80 C82 H82C 109.5
H82A C82 H82B 109.5
H82A C82 H82C 109.5
H82B C82 H82C 109.5
C72 C73 H73 120.3
C74 C73 C72 119.4(12)
C74 C73 H73 120.3
C73 C74 H74 119.6
C75 C74 C73 120.9(11)
C75 C74 H74 119.6
C74 C75 H75 118.8
C74 C75 C76 122.4(12)
C76 C75 H75 118.8
C71 C76 C77 122.8(11)
C75 C76 C71 116.5(13)
C75 C76 C77 120.7(12)
C76 C77 H77 107.8
C78 C77 C76 110.4(10)
C78 C77 H77 107.8
C79 C77 C76 113.0(11)
C79 C77 H77 107.8
C79 C77 C78 109.7(13)
C77 C78 H78A 109.5
C77 C78 H78B 109.5
C77 C78 H78C 109.5
H78A C78 H78B 109.5
H78A C78 H78C 109.5
H78B C78 H78C 109.5
C77 C79 H79A 109.5
C77 C79 H79B 109.5
C77 C79 H79C 109.5
H79A C79 H79B 109.5
H79A C79 H79C 109.5
H79B C79 H79C 109.5
C84 C83 C66 119.5(4)
C84 C83 C88 121.3(4)
C88 C83 C66 119.2(4)
C83 C84 C92 121.5(4)
C85 C84 C83 118.0(4)
C85 C84 C92 120.5(4)
C84 C92 H92 109.2
C84 C92 H92A 106.0
C84 C92 C93 111.0(7)
C84 C92 C94 108.8(11)
C84 C92 C93A 110.1(8)
C93 C92 H92 109.2
C93 C92 C94 109.5(10)
C94 C92 H92 109.2
C94A C92 C84 116.2(13)
C94A C92 H92A 106.0
C94A C92 C93A 111.7(11)
C93A C92 H92A 106.0
C92 C93 H93A 109.5
C92 C93 H93B 109.5
C92 C93 H93C 109.5
H93A C93 H93B 109.5
H93A C93 H93C 109.5
H93B C93 H93C 109.5
C92 C94 H94A 109.5
C92 C94 H94B 109.5
C92 C94 H94C 109.5
H94A C94 H94B 109.5
H94A C94 H94C 109.5
H94B C94 H94C 109.5
C84 C85 H85 119.4
C86 C85 C84 121.2(5)
C86 C85 H85 119.4
C85 C86 H86 119.9
C87 C86 C85 120.2(5)
C87 C86 H86 119.9
C86 C87 H87 119.2
C86 C87 C88 121.6(5)
C88 C87 H87 119.2
C83 C88 C89 122.2(4)
C87 C88 C83 117.6(5)
C87 C88 C89 120.1(4)
C91 C89 H89 107.7
C90 C89 C91 110.8(4)
C90 C89 H89 107.7
C88 C89 C91 110.1(4)
C88 C89 C90 112.6(4)
C88 C89 H89 107.7
N2 C4 Pt2 175.5(3)
N2 C4 Pt2A 172.2(3)
N2 C95 C100 117.5(3)
C96 C95 N2 120.3(3)
C96 C95 C100 122.2(3)
C95 C96 C113 121.3(3)
C95 C96 C97 116.6(4)
C97 C96 C113 122.1(3)
C114 C113 C96 119.5(3)
C118 C113 C96 119.2(4)
C118 C113 C114 121.2(4)
C113 C114 C122 122.1(4)
C115 C114 C113 117.8(4)
C115 C114 C122 120.0(4)
C123 C122 H122 106.7
C124 C122 C123 110.0(4)
C124 C122 H122 106.7
C114 C122 C123 114.7(4)
C114 C122 C124 111.6(4)
C114 C122 H122 106.7
C114 C115 H115 119.3
C116 C115 C114 121.3(4)
C116 C115 H115 119.3
C115 C116 H116 119.8
C117 C116 C115 120.4(4)
C117 C116 H116 119.8
C116 C117 H117 119.3
C116 C117 C118 121.3(4)
C118 C117 H117 119.3
C113 C118 C119 123.4(4)
C117 C118 C113 117.8(4)
C117 C118 C119 118.8(4)
C121 C119 C118 112.0(4)
C121 C119 H119 107.6
C121 C119 C120 110.6(4)
C118 C119 H119 107.6
C120 C119 C118 111.2(3)
C120 C119 H119 107.6
C119 C120 H12J 109.5
C119 C120 H12K 109.5
C119 C120 H12L 109.5
H12J C120 H12K 109.5
H12J C120 H12L 109.5
H12K C120 H12L 109.5
C96 C97 H97 118.6
C98 C97 C96 122.8(4)
C98 C97 H97 118.6
C97 C98 H98 119.9
C97 C98 C99 120.2(4)
C99 C98 H98 119.9
C98 C99 H99 119.9
C100 C99 C98 120.3(4)
C100 C99 H99 119.9
C95 C100 C101 120.2(3)
C99 C100 C95 117.9(4)
C99 C100 C101 121.9(4)
C106 C101 C100 118.9(4)
C102 C101 C100 118.5(4)
C102 C101 C106 122.6(4)
C101 C106 C107 123.0(4)
C105 C106 C101 117.0(4)
C105 C106 C107 120.1(4)
C106 C105 H105 119.2
C104 C105 C106 121.5(5)
C104 C105 H105 119.2
C105 C104 H104 119.6
C103 C104 C105 120.8(4)
C103 C104 H104 119.6
C104 C103 H103 119.7
C104 C103 C102 120.5(5)
C102 C103 H103 119.7
C101 C102 C110 121.5(4)
C103 C102 C101 117.6(5)
C103 C102 C110 120.9(4)
C111 C110 H110 107.7
C102 C110 C111 110.4(5)
C102 C110 H110 107.7
C112 C110 C111 111.0(5)
C112 C110 C102 112.2(4)
C112 C110 H110 107.7
C110 C112 H11D 109.5
C110 C112 H11E 109.5
C110 C112 H11F 109.5
H11D C112 H11E 109.5
H11D C112 H11F 109.5
H11E C112 H11F 109.5
C109 C107 H107 108.0
C106 C107 C109 106.5(5)
C106 C107 H107 108.0
C106 C107 C108 114.7(4)
C108 C107 C109 111.3(4)
C108 C107 H107 108.0
C107 C108 H10D 109.5
C107 C108 H10E 109.5
C107 C108 H10F 109.5
H10D C108 H10E 109.5
H10D C108 H10F 109.5
H10E C108 H10F 109.5
F10 C179 F11 104.4(6)
F10 C179 C177 111.5(5)
F11 C179 C177 110.1(5)
F12 C179 F10 103.4(6)
F12 C179 F11 108.0(6)
F12 C179 C177 118.3(5)
F12A C179 C177 109.6(7)
F12A C179 F10A 106.6(7)
F10A C179 C177 108.2(6)
F11A C179 C177 118.2(5)
F11A C179 F12A 114.1(9)
F11A C179 F10A 98.8(7)
C178 C177 C179 120.6(3)
C176 C177 C179 118.5(3)
C176 C177 C178 120.9(3)
C177 C178 H178 118.8
C177 C178 C173 122.4(3)
C173 C178 H178 118.8
C178 C173 B2 122.9(3)
C174 C173 C178 115.5(3)
C174 C173 B2 121.3(3)
C186 C181 C182 115.0(3)
C186 C181 B2 121.0(3)
C182 C181 B2 124.0(3)
C181 C186 H186 118.3
C185 C186 C181 123.4(3)
C185 C186 H186 118.3
C186 C185 C187 119.4(3)
C186 C185 C184 120.5(3)
C184 C185 C187 119.9(3)
F21 C187 C185 108.2(7)
F20 C187 F21 111.1(10)
F20 C187 F19 106.8(9)
F20 C187 C185 117.5(9)
F19 C187 F21 98.3(7)
F19 C187 C185 113.3(5)
F19A C187 C185 109.5(4)
F20A C187 C185 113.9(4)
F20A C187 F19A 104.7(4)
F21A C187 C185 116.0(4)
F21A C187 F19A 104.3(4)
F21A C187 F20A 107.5(5)
C168 C167 C172 120.8(5)
C168 C167 C1D 114.3(15)
C166 C167 C168 120.8(3)
C166 C167 C172 118.3(5)
C166 C167 C1D 123.9(16)
C167 C168 H168 120.9
C169 C168 C167 118.2(3)
C169 C168 H168 120.9
C168 C169 C170 120.9(3)
C168 C169 C171 118.8(3)
C170 C169 C171 120.3(3)
C169 C170 H170 118.7
C169 C170 C165 122.5(3)
C165 C170 H170 118.7
C170 C165 B2 123.3(3)
C166 C165 C170 115.2(3)
C166 C165 B2 121.4(3)
C167 C166 C165 122.3(3)
C167 C166 H166 118.8
C165 C166 H166 118.8
C162 C157 C158 114.9(3)
C162 C157 B2 125.7(3)
C158 C157 B2 119.3(3)
C157 C162 H162 118.8
C161 C162 C157 122.4(3)
C161 C162 H162 118.8
C162 C161 C163 121.4(3)
C160 C161 C162 121.0(3)
C160 C161 C163 117.5(3)
C161 C160 H160 121.1
C159 C160 C161 117.8(3)
C159 C160 H160 121.1
C160 C159 C158 120.8(3)
C160 C159 C164 121.1(3)
C158 C159 C164 118.1(3)
C157 C158 H158 118.5
C159 C158 C157 123.0(3)
C159 C158 H158 118.5
F8 C164 C159 112.6(3)
F7 C164 F8 107.2(3)
F7 C164 C159 112.5(3)
F9 C164 F8 106.5(3)
F9 C164 F7 106.5(3)
F9 C164 C159 111.2(3)
F22 C163 F24 107.0(3)
F22 C163 F23 105.3(3)
F22 C163 C161 112.5(3)
F24 C163 F23 105.4(3)
F24 C163 C161 113.4(3)
F23 C163 C161 112.6(3)
C173 C174 H174 118.8
C175 C174 C173 122.4(4)
C175 C174 H174 118.8
C174 C175 C180 118.8(4)
C176 C175 C174 121.1(3)
C176 C175 C180 120.1(4)
C177 C176 H176 121.2
C175 C176 C177 117.7(3)
C175 C176 H176 121.2
F14 C180 C175 109.9(6)
F14 C180 F15 100.5(9)
F15 C180 C175 109.6(9)
F13 C180 F14 110.2(9)
F13 C180 C175 118.3(8)
F13 C180 F15 106.8(12)
F14A C180 C175 113.9(4)
F14A C180 F13A 101.6(5)
F13A C180 C175 109.9(5)
F15A C180 C175 115.7(6)
F15A C180 F14A 110.1(6)
F15A C180 F13A 104.4(7)
C181 C182 H182 119.0
C183 C182 C181 122.1(3)
C183 C182 H182 119.0
C182 C183 C188 120.3(3)
C184 C183 C182 120.7(3)
C184 C183 C188 119.0(3)
C185 C184 H184 120.9
C183 C184 C185 118.2(3)
C183 C184 H184 120.9
F16 C188 F18 106.1(10)
F16 C188 F17 109.8(7)
F16 C188 C183 116.3(7)
F18 C188 C183 110.7(8)
F17 C188 F18 101.7(8)
F17 C188 C183 111.3(5)
F16A C188 C183 110.7(5)
F18A C188 C183 113.0(6)
F18A C188 F16A 104.6(6)
F18A C188 F17A 110.3(6)
F17A C188 C183 115.1(4)
F17A C188 F16A 102.1(5)
F6 C171 C169 117.7(4)
F6 C171 F5 107.3(5)
F6 C171 F4 110.1(5)
F5 C171 C169 110.3(4)
F4 C171 C169 111.6(4)
F4 C171 F5 97.9(4)
F5A C171 C169 118.4(7)
F5A C171 F4A 109.3(10)
F5A C171 F6A 110.1(10)
F4A C171 C169 109.2(5)
F6A C171 C169 109.1(6)
F6A C171 F4A 99.0(8)
O1 C195 H19P 109.6
O1 C195 H19Q 109.6
O1 C195 C196 110.3(5)
H19P C195 H19Q 108.1
C196 C195 H19P 109.6
C196 C195 H19Q 109.6
C195 C196 H19R 109.5
C195 C196 H19S 109.5
C195 C196 H19T 109.5
H19R C196 H19S 109.5
H19R C196 H19T 109.5
H19S C196 H19T 109.5
C189 C190 H19A 109.6
C189 C190 H19B 109.6
O2 C190 C189 110.1(5)
O2 C190 H19A 109.6
O2 C190 H19B 109.6
H19A C190 H19B 108.2
O2 C191 H19C 110.0
O2 C191 H19D 110.0
O2 C191 C192 108.2(6)
H19C C191 H19D 108.4
C192 C191 H19C 110.0
C192 C191 H19D 110.0
C191 C192 H19E 109.5
C191 C192 H19F 109.5
C191 C192 H19G 109.5
H19E C192 H19F 109.5
H19E C192 H19G 109.5
H19F C192 H19G 109.5
C17 C18 H18D 109.5
C17 C18 H18E 109.5
C17 C18 H18F 109.5
H18D C18 H18E 109.5
H18D C18 H18F 109.5
H18E C18 H18F 109.5
C173 B2 C181 112.7(3)
C173 B2 C165 113.0(3)
C173 B2 C157 104.7(3)
C181 B2 C165 105.5(3)
C157 B2 C181 111.5(3)
C157 B2 C165 109.5(3)
F3 C172 C167 112.5(7)
F3 C172 F1 107.8(5)
F3 C172 F2 104.0(7)
F1 C172 C167 114.2(7)
F1 C172 F2 103.3(7)
F2 C172 C167 114.1(5)
O2A Tl2A Pt2A 88.6(5)
C3 Pt2A C4 164.1(3)
C3 Pt2A Tl2A 95.42(16)
C4 Pt2A Tl2A 95.80(18)
C1A O2A Tl2A 123(2)
C1A O2A C1E 96(3)
C1E O2A Tl2A 122(3)
O2A C1A H1AA 106.5
O2A C1A H1AB 106.5
O2A C1A C1B 123(4)
H1AA C1A H1AB 106.5
C1B C1A H1AA 106.5
C1B C1A H1AB 106.5
C1A C1B H1BA 109.5
C1A C1B H1BB 109.5
C1A C1B H1BC 109.5
H1BA C1B H1BB 109.5
H1BA C1B H1BC 109.5
H1BB C1B H1BC 109.5
F44A C1C C151 118.1(12)
F44A C1C F43A 104.5(11)
F44A C1C F45A 105.8(12)
F43A C1C C151 106.5(11)
F43A C1C F45A 103.7(12)
F45A C1C C151 116.7(11)
F2A C1D C167 109(3)
F3A C1D C167 117(3)
F3A C1D F2A 107(3)
F1A C1D C167 105(3)
F1A C1D F2A 108(3)
F1A C1D F3A 111(3)
O2A C1E H1EA 112.4
O2A C1E H1EB 112.4
O2A C1E C1F 97(3)
H1EA C1E H1EB 110.0
C1F C1E H1EA 112.4
C1F C1E H1EB 112.4
C1E C1F H1FA 109.5
C1E C1F H1FB 109.5
C1E C1F H1FC 109.5
H1FA C1F H1FB 109.5
H1FA C1F H1FC 109.5
H1FB C1F H1FC 109.5
H78D C78A H78E 109.5
H78D C78A H78F 109.5
H78E C78A H78F 109.5
C77A C78A H78D 109.5
C77A C78A H78E 109.5
C77A C78A H78F 109.5
C78A C77A H77A 107.7
C79A C77A C78A 109.1(11)
C79A C77A H77A 107.7
C76A C77A C78A 111.1(9)
C76A C77A H77A 107.7
C76A C77A C79A 113.4(10)
C77A C79A H79D 109.5
C77A C79A H79E 109.5
C77A C79A H79F 109.5
H79D C79A H79E 109.5
H79D C79A H79F 109.5
H79E C79A H79F 109.5
C71A C76A C77A 122.9(10)
C71A C76A C75A 118.1(11)
C75A C76A C77A 119.0(10)
C76A C71A C70 116.5(10)
C72A C71A C70 122.2(10)
C72A C71A C76A 121.3(12)
C71A C72A C73A 118.4(11)
C71A C72A C80A 121.9(12)
C73A C72A C80A 119.7(11)
C72A C73A H73A 119.8
C74A C73A C72A 120.4(10)
C74A C73A H73A 119.8
C73A C74A H74A 119.2
C75A C74A C73A 121.6(10)
C75A C74A H74A 119.2
C76A C75A H75A 120.0
C74A C75A C76A 120.0(10)
C74A C75A H75A 120.0
C72A C80A H80A 108.8
C81A C80A C72A 112.2(12)
C81A C80A H80A 108.8
C81A C80A C82A 105.9(15)
C82A C80A C72A 112.1(13)
C82A C80A H80A 108.8
C80A C81A H81D 109.5
C80A C81A H81E 109.5
C80A C81A H81F 109.5
H81D C81A H81E 109.5
H81D C81A H81F 109.5
H81E C81A H81F 109.5
C80A C82A H82D 109.5
C80A C82A H82E 109.5
C80A C82A H82F 109.5
H82D C82A H82E 109.5
H82D C82A H82F 109.5
H82E C82A H82F 109.5
C92 C94A H94D 109.5
C92 C94A H94E 109.5
C92 C94A H94F 109.5
H94D C94A H94E 109.5
H94D C94A H94F 109.5
H94E C94A H94F 109.5
C92 C93A H93D 109.5
C92 C93A H93E 109.5
C92 C93A H93F 109.5
H93D C93A H93E 109.5
H93D C93A H93F 109.5
H93E C93A H93F 109.5
O1 C1G H1GA 109.8
O1 C1G H1GB 109.8
O1 C1G C1H 109.5(16)
H1GA C1G H1GB 108.2
C1H C1G H1GA 109.8
C1H C1G H1GB 109.8
C1G C1H H1HA 109.5
C1G C1H H1HB 109.5
C1G C1H H1HC 109.5
H1HA C1H H1HB 109.5
H1HA C1H H1HC 109.5
H1HB C1H H1HC 109.5
C59 C60A H60D 109.5
C59 C60A H60E 109.5
C59 C60A H60F 109.5
H60D C60A H60E 109.5
H60D C60A H60F 109.5
H60E C60A H60F 109.5
C59 C61A H61D 109.5
C59 C61A H61E 109.5
C59 C61A H61F 109.5
H61D C61A H61E 109.5
H61D C61A H61F 109.5
H61E C61A H61F 109.5
C47 C49A H49D 109.5
C47 C49A H49E 109.5
C47 C49A H49F 109.5
H49D C49A H49E 109.5
H49D C49A H49F 109.5
H49E C49A H49F 109.5
C47 C48A H48D 109.5
C47 C48A H48E 109.5
C47 C48A H48F 109.5
H48D C48A H48E 109.5
H48D C48A H48F 109.5
H48E C48A H48F 109.5

loop_
_geom_bond_atom_site_label_1
_geom_bond_atom_site_label_2
_geom_bond_distance
Pt1 Tl1 2.7673(3)
Pt1 C1 1.921(4)
Pt1 C2 1.920(4)
Pt2 Tl2 2.7747(5)
Pt2 C3 1.943(4)
Pt2 C4 1.907(4)
Tl1 O1 2.732(3)
Tl2 O2 2.789(4)
N1 C3 1.155(5)
N1 C65 1.398(4)
F34 C140 1.307(5)
F37 C147 1.300(6)
F35 C140 1.323(5)
F36 C140 1.346(5)
F33 C139 1.321(5)
F32 C139 1.342(6)
F31 C139 1.322(5)
F46 C155 1.380(12)
F48 C155 1.304(12)
F47 C155 1.340(11)
F43 C156 1.332(10)
F26 C131 1.356(7)
F27 C131 1.319(6)
F25 C131 1.292(6)
F28 C132 1.325(5)
F30 C132 1.323(4)
F29 C132 1.332(5)
F40 C148 1.281(9)
F41 C148 1.322(6)
C22 H22A 0.9800
C22 H22B 0.9800
C22 H22C 0.9800
C22 C20 1.538(6)
C21 H21A 0.9800
C21 H21B 0.9800
C21 H21C 0.9800
C21 C20 1.536(5)
C19 H19H 0.9800
C19 H19I 0.9800
C19 H19J 0.9800
C19 C17 1.523(6)
C59 H59 1.0000
C59 H59A 1.0000
C59 C58 1.508(5)
C59 C60 1.509(7)
C59 C61 1.555(8)
C59 C60A 1.581(17)
C59 C61A 1.491(17)
C64 H64A 0.9800
C64 H64B 0.9800
C64 H64C 0.9800
C64 C62 1.523(6)
C36 H36A 0.9800
C36 H36B 0.9800
C36 H36C 0.9800
C36 C35 1.528(6)
C40 H40A 0.9800
C40 H40B 0.9800
C40 H40C 0.9800
C40 C38 1.523(6)
C39 H39A 0.9800
C39 H39B 0.9800
C39 H39C 0.9800
C39 C38 1.512(5)
C52 H52A 0.9800
C52 H52B 0.9800
C52 H52C 0.9800
C52 C50 1.534(6)
C51 H51A 0.9800
C51 H51B 0.9800
C51 H51C 0.9800
C51 C50 1.513(6)
C81 H81A 0.9800
C81 H81B 0.9800
C81 H81C 0.9800
C81 C80 1.55(2)
C91 H91A 0.9800
C91 H91B 0.9800
C91 H91C 0.9800
C91 C89 1.531(6)
C90 H90A 0.9800
C90 H90B 0.9800
C90 H90C 0.9800
C90 C89 1.523(7)
C123 H12A 0.9800
C123 H12B 0.9800
C123 H12C 0.9800
C123 C122 1.524(6)
C124 H12D 0.9800
C124 H12E 0.9800
C124 H12F 0.9800
C124 C122 1.512(6)
C121 H12G 0.9800
C121 H12H 0.9800
C121 H12I 0.9800
C121 C119 1.496(6)
C111 H11A 0.9800
C111 H11B 0.9800
C111 H11C 0.9800
C111 C110 1.553(8)
C109 H10A 0.9800
C109 H10B 0.9800
C109 H10C 0.9800
C109 C107 1.566(8)
F21 C187 1.397(13)
F8 C164 1.336(4)
F7 C164 1.335(4)
F9 C164 1.334(4)
F22 C163 1.329(4)
F24 C163 1.338(4)
F23 C163 1.343(5)
F10 C179 1.336(9)
F11 C179 1.374(8)
F14 C180 1.367(13)
F20 C187 1.263(14)
F19 C187 1.338(10)
F16 C188 1.245(12)
F18 C188 1.385(12)
F17 C188 1.348(10)
C193 H19K 0.9800
C193 H19L 0.9800
C193 H19M 0.9800
C193 C194 1.504(6)
C189 H18A 0.9800
C189 H18B 0.9800
C189 H18C 0.9800
C189 C190 1.491(8)
F45 C156 1.344(11)
C26 H26 0.9500
C26 C27 1.375(5)
C26 C25 1.377(5)
C194 H19N 0.9900
C194 H19O 0.9900
C194 O1 1.415(5)
O2 C190 1.426(7)
O2 C191 1.449(7)
N2 C4 1.153(5)
N2 C95 1.392(4)
O1 C195 1.434(6)
O1 C1G 1.450(17)
C140 C135 1.503(5)
C135 C134 1.371(6)
C135 C136 1.376(6)
C134 H134 0.9500
C134 C133 1.400(5)
C133 B5 1.636(6)
C133 C138 1.394(5)
B5 C125 1.646(5)
B5 C141 1.638(5)
B5 C149 1.636(6)
C125 C130 1.395(5)
C125 C126 1.392(5)
C130 H130 0.9500
C130 C129 1.381(5)
C129 C131 1.496(5)
C129 C128 1.387(5)
C131 F27A 1.328(11)
C131 F25A 1.395(11)
C131 F26A 1.252(11)
C147 F38 1.340(6)
C147 F39 1.332(7)
C147 C145 1.488(6)
C147 F39A 1.350(13)
C147 F37A 1.333(14)
C147 F38A 1.237(13)
C145 C144 1.376(5)
C145 C146 1.390(5)
C144 H144 0.9500
C144 C143 1.383(5)
C143 C142 1.390(5)
C143 C148 1.485(6)
C142 H142 0.9500
C142 C141 1.390(5)
C141 C146 1.398(5)
C146 H146 0.9500
C138 H138 0.9500
C138 C137 1.382(5)
C137 C136 1.396(5)
C137 C139 1.473(6)
C136 H136 0.9500
C149 C154 1.399(5)
C149 C150 1.387(5)
C154 H154 0.9500
C154 C153 1.382(5)
C153 C155 1.498(6)
C153 C152 1.372(7)
C155 F46A 1.312(12)
C155 F48A 1.335(12)
C155 F47A 1.346(11)
C152 H152 0.9500
C152 C151 1.379(6)
C151 C150 1.385(6)
C151 C156 1.575(11)
C151 C1C 1.377(17)
C150 H150 0.9500
C156 F44 1.328(10)
C126 H126 0.9500
C126 C127 1.387(5)
C127 C128 1.377(5)
C127 C132 1.495(5)
C128 H128 0.9500
C148 F42 1.405(6)
C148 F40A 1.44(2)
C148 F42A 1.173(12)
C148 F41A 1.456(11)
C1 N42 1.150(4)
N42 C5 1.400(4)
C5 C10 1.395(5)
C5 C6 1.395(5)
C10 C11 1.494(5)
C10 C9 1.390(5)
C11 C12 1.402(5)
C11 C16 1.410(5)
C12 C20 1.513(5)
C12 C13 1.387(5)
C20 H20 1.0000
C13 H13 0.9500
C13 C14 1.371(6)
C14 H14 0.9500
C14 C15 1.380(6)
C15 H15 0.9500
C15 C16 1.381(5)
C16 C17 1.521(5)
C17 H17 1.0000
C17 C18 1.529(6)
C9 H9 0.9500
C9 C8 1.376(6)
C8 H8 0.9500
C8 C7 1.381(6)
C7 H7 0.9500
C7 C6 1.390(5)
C6 C53 1.494(5)
C53 C54 1.406(5)
C53 C58 1.405(5)
C54 C55 1.389(5)
C54 C62 1.517(5)
C55 H55 0.9500
C55 C56 1.376(6)
C56 H56 0.9500
C56 C57 1.381(5)
C57 H57 0.9500
C57 C58 1.387(5)
C60 H60A 0.9800
C60 H60B 0.9800
C60 H60C 0.9800
C61 H61A 0.9800
C61 H61B 0.9800
C61 H61C 0.9800
C62 H62 1.0000
C62 C63 1.525(6)
C63 H63A 0.9800
C63 H63B 0.9800
C63 H63C 0.9800
C2 N68 1.152(4)
N68 C23 1.396(4)
C23 C28 1.397(4)
C23 C24 1.400(5)
C28 C29 1.496(5)
C28 C27 1.388(5)
C29 C30 1.405(5)
C29 C34 1.400(5)
C30 C31 1.390(5)
C30 C38 1.522(5)
C31 H31 0.9500
C31 C32 1.362(6)
C32 H32 0.9500
C32 C33 1.378(7)
C33 H33 0.9500
C33 C34 1.395(6)
C34 C35 1.512(6)
C35 H35 1.0000
C35 C37 1.533(6)
C37 H37A 0.9800
C37 H37B 0.9800
C37 H37C 0.9800
C38 H38 1.0000
C27 H27 0.9500
C25 H25 0.9500
C25 C24 1.384(5)
C24 C41 1.499(5)
C41 C46 1.386(6)
C41 C42 1.409(5)
C46 C47 1.512(7)
C46 C45 1.414(6)
C47 H47 1.0000
C47 H47A 1.0000
C47 C49 1.619(16)
C47 C48 1.526(15)
C47 C49A 1.517(9)
C47 C48A 1.539(9)
C49 H49A 0.9800
C49 H49B 0.9800
C49 H49C 0.9800
C48 H48A 0.9800
C48 H48B 0.9800
C48 H48C 0.9800
C45 H45 0.9500
C45 C44 1.374(7)
C44 H44 0.9500
C44 C43 1.352(7)
C43 H43 0.9500
C43 C42 1.385(5)
C42 C50 1.510(6)
C50 H50 1.0000
C3 Pt2A 1.783(5)
C65 C66 1.396(5)
C65 C70 1.386(5)
C66 C67 1.385(5)
C66 C83 1.492(5)
C67 H67 0.9500
C67 C68 1.377(6)
C68 H68 0.9500
C68 C69 1.370(6)
C69 H69 0.9500
C69 C70 1.398(5)
C70 C71 1.450(16)
C70 C71A 1.564(15)
C71 C72 1.387(18)
C71 C76 1.391(18)
C72 C80 1.523(16)
C72 C73 1.414(17)
C80 H80 1.0000
C80 C82 1.55(2)
C82 H82A 0.9800
C82 H82B 0.9800
C82 H82C 0.9800
C73 H73 0.9500
C73 C74 1.370(17)
C74 H74 0.9500
C74 C75 1.365(17)
C75 H75 0.9500
C75 C76 1.373(15)
C76 C77 1.517(17)
C77 H77 1.0000
C77 C78 1.495(18)
C77 C79 1.475(18)
C78 H78A 0.9800
C78 H78B 0.9800
C78 H78C 0.9800
C79 H79A 0.9800
C79 H79B 0.9800
C79 H79C 0.9800
C83 C84 1.392(6)
C83 C88 1.411(6)
C84 C92 1.519(6)
C84 C85 1.389(6)
C92 H92 1.0000
C92 H92A 1.0000
C92 C93 1.531(17)
C92 C94 1.57(2)
C92 C94A 1.46(3)
C92 C93A 1.538(19)
C93 H93A 0.9800
C93 H93B 0.9800
C93 H93C 0.9800
C94 H94A 0.9800
C94 H94B 0.9800
C94 H94C 0.9800
C85 H85 0.9500
C85 C86 1.375(7)
C86 H86 0.9500
C86 C87 1.361(8)
C87 H87 0.9500
C87 C88 1.386(7)
C88 C89 1.506(7)
C89 H89 1.0000
C4 Pt2A 2.102(5)
C95 C96 1.390(5)
C95 C100 1.416(5)
C96 C113 1.486(5)
C96 C97 1.393(5)
C113 C114 1.414(6)
C113 C118 1.403(5)
C114 C122 1.485(6)
C114 C115 1.389(6)
C122 H122 1.0000
C115 H115 0.9500
C115 C116 1.372(6)
C116 H116 0.9500
C116 C117 1.371(6)
C117 H117 0.9500
C117 C118 1.395(6)
C118 C119 1.530(6)
C119 H119 1.0000
C119 C120 1.528(6)
C120 H12J 0.9800
C120 H12K 0.9800
C120 H12L 0.9800
C97 H97 0.9500
C97 C98 1.352(6)
C98 H98 0.9500
C98 C99 1.390(6)
C99 H99 0.9500
C99 C100 1.386(6)
C100 C101 1.499(5)
C101 C106 1.411(6)
C101 C102 1.411(6)
C106 C105 1.387(6)
C106 C107 1.495(7)
C105 H105 0.9500
C105 C104 1.384(7)
C104 H104 0.9500
C104 C103 1.383(7)
C103 H103 0.9500
C103 C102 1.396(6)
C102 C110 1.515(7)
C110 H110 1.0000
C110 C112 1.491(8)
C112 H11D 0.9800
C112 H11E 0.9800
C112 H11F 0.9800
C107 H107 1.0000
C107 C108 1.518(7)
C108 H10D 0.9800
C108 H10E 0.9800
C108 H10F 0.9800
F12 C179 1.281(8)
C179 C177 1.480(6)
C179 F12A 1.334(12)
C179 F10A 1.422(11)
C179 F11A 1.290(9)
C177 C178 1.385(5)
C177 C176 1.384(5)
C178 H178 0.9500
C178 C173 1.395(5)
C173 C174 1.393(5)
C173 B2 1.635(5)
C181 C186 1.388(5)
C181 C182 1.410(5)
C181 B2 1.639(5)
C186 H186 0.9500
C186 C185 1.376(5)
C185 C187 1.483(5)
C185 C184 1.386(5)
C187 F19A 1.367(6)
C187 F20A 1.341(6)
C187 F21A 1.293(6)
C167 C168 1.383(5)
C167 C166 1.380(5)
C167 C172 1.468(9)
C167 C1D 1.59(4)
C168 H168 0.9500
C168 C169 1.375(5)
C169 C170 1.379(5)
C169 C171 1.493(5)
C170 H170 0.9500
C170 C165 1.399(5)
C165 C166 1.399(5)
C165 B2 1.640(5)
C166 H166 0.9500
C157 C162 1.396(5)
C157 C158 1.397(5)
C157 B2 1.639(5)
C162 H162 0.9500
C162 C161 1.387(5)
C161 C160 1.381(5)
C161 C163 1.490(5)
C160 H160 0.9500
C160 C159 1.378(5)
C159 C158 1.379(5)
C159 C164 1.493(5)
C158 H158 0.9500
C174 H174 0.9500
C174 C175 1.383(5)
C175 C176 1.380(6)
C175 C180 1.487(5)
C176 H176 0.9500
C180 F15 1.404(16)
C180 F13 1.242(14)
C180 F14A 1.334(7)
C180 F13A 1.385(9)
C180 F15A 1.298(9)
C182 H182 0.9500
C182 C183 1.391(5)
C183 C184 1.382(5)
C183 C188 1.492(5)
C184 H184 0.9500
C188 F16A 1.398(8)
C188 F18A 1.304(9)
C188 F17A 1.305(6)
C171 F6 1.251(7)
C171 F5 1.398(7)
C171 F4 1.333(7)
C171 F5A 1.221(12)
C171 F4A 1.437(13)
C171 F6A 1.388(13)
C195 H19P 0.9900
C195 H19Q 0.9900
C195 C196 1.489(7)
C196 H19R 0.9800
C196 H19S 0.9800
C196 H19T 0.9800
C190 H19A 0.9900
C190 H19B 0.9900
C191 H19C 0.9900
C191 H19D 0.9900
C191 C192 1.455(7)
C192 H19E 0.9800
C192 H19F 0.9800
C192 H19G 0.9800
C18 H18D 0.9800
C18 H18E 0.9800
C18 H18F 0.9800
F3 C172 1.326(10)
F1 C172 1.336(9)
F2 C172 1.342(8)
Tl2A Pt2A 2.738(4)
Tl2A O2A 2.70(3)
O2A C1A 1.380(19)
O2A C1E 1.40(2)
C1A H1AA 0.9900
C1A H1AB 0.9900
C1A C1B 1.56(2)
C1B H1BA 0.9800
C1B H1BB 0.9800
C1B H1BC 0.9800
F44A C1C 1.337(16)
F43A C1C 1.360(15)
F45A C1C 1.364(17)
F2A C1D 1.31(5)
C1D F3A 1.29(3)
C1D F1A 1.25(5)
C1E H1EA 0.9900
C1E H1EB 0.9900
C1E C1F 1.54(2)
C1F H1FA 0.9800
C1F H1FB 0.9800
C1F H1FC 0.9800
C78A H78D 0.9800
C78A H78E 0.9800
C78A H78F 0.9800
C78A C77A 1.563(15)
C77A H77A 1.0000
C77A C79A 1.562(17)
C77A C76A 1.513(15)
C79A H79D 0.9800
C79A H79E 0.9800
C79A H79F 0.9800
C76A C71A 1.414(17)
C76A C75A 1.419(15)
C71A C72A 1.384(16)
C72A C73A 1.402(15)
C72A C80A 1.505(16)
C73A H73A 0.9500
C73A C74A 1.385(15)
C74A H74A 0.9500
C74A C75A 1.351(16)
C75A H75A 0.9500
C80A H80A 1.0000
C80A C81A 1.48(2)
C80A C82A 1.49(2)
C81A H81D 0.9800
C81A H81E 0.9800
C81A H81F 0.9800
C82A H82D 0.9800
C82A H82E 0.9800
C82A H82F 0.9800
C94A H94D 0.9800
C94A H94E 0.9800
C94A H94F 0.9800
C93A H93D 0.9800
C93A H93E 0.9800
C93A H93F 0.9800
C1G H1GA 0.9900
C1G H1GB 0.9900
C1G C1H 1.516(18)
C1H H1HA 0.9800
C1H H1HB 0.9800
C1H H1HC 0.9800
C60A H60D 0.9800
C60A H60E 0.9800
C60A H60F 0.9800
C61A H61D 0.9800
C61A H61E 0.9800
C61A H61F 0.9800
C49A H49D 0.9800
C49A H49E 0.9800
C49A H49F 0.9800
C48A H48D 0.9800
C48A H48E 0.9800
C48A H48F 0.9800
